data_4132838
loop_
_publ_author_name
'Evariste, Sloane'
'Khalil, Ali Moustafa'
'Moussa, Mehdi Elsayed'
'Chan, Alan Kwun-Wa'
'Hong, Eugene Yau-Hin'
'Wong, Hok-Lai'
'Le Guennic, Boris'
'Calvez, Guillaume'
'Costuas, Karine'
'Yam, Vivian Wing-Wah'
'Lescop, Christophe'

_publ_section_title
;
 Adaptive Coordination-Driven Supramolecular Syntheses toward New
 Polymetallic Cu(I) Luminescent Assemblies.
;
_journal_issue 39
_journal_name_full 'Journal of the American Chemical Society'
_journal_page_first 12521
_journal_page_last 12526
_journal_paper_doi 10.1021/jacs.8b06901
_journal_volume 140
_journal_year 2018
_chemical_formula_moiety 'C208 H176 Cl0 Cu8 F0 N8 P16 Pt'
_chemical_formula_sum 'C208 H176 Cl0 Cu8 F0 N8 P16 Pt'
_chemical_formula_weight 3986.50
_space_group_IT_number 14
_space_group_name_Hall '-P 2yn'
_space_group_name_H-M_alt 'P 1 21/n 1'
_symmetry_cell_setting monoclinic
_symmetry_space_group_name_H-M 'P 1 21/n 1'
_atom_sites_solution_hydrogens geom
_atom_sites_solution_primary direct
_atom_sites_solution_secondary difmap
_audit_creation_method SHELXL-97
_cell_angle_alpha 90.00
_cell_angle_beta 109.729(5)
_cell_angle_gamma 90.00
_cell_formula_units_Z 4
_cell_length_a 22.102(3)
_cell_length_b 41.025(7)
_cell_length_c 26.653(3)
_cell_measurement_reflns_used 9590
_cell_measurement_temperature 150(2)
_cell_measurement_theta_max 25.02
_cell_measurement_theta_min 2.41
_cell_volume 22749(6)
_computing_structure_refinement 'SHELXL-97 (Sheldrick, 1997)'
_computing_structure_solution 'SHELXS-97 (Sheldrick, 1990)'
_diffrn_ambient_temperature 150(2)
_diffrn_measured_fraction_theta_full 0.992
_diffrn_measured_fraction_theta_max 0.992
_diffrn_measurement_device_type CCD
_diffrn_measurement_method none
_diffrn_radiation_monochromator graphite
_diffrn_radiation_source 'fine-focus sealed tube'
_diffrn_radiation_type MoK\a
_diffrn_radiation_wavelength 0.71073
_diffrn_reflns_av_R_equivalents 0.0813
_diffrn_reflns_av_sigmaI/netI 0.1171
_diffrn_reflns_limit_h_max 28
_diffrn_reflns_limit_h_min -26
_diffrn_reflns_limit_k_max 53
_diffrn_reflns_limit_k_min -48
_diffrn_reflns_limit_l_max 26
_diffrn_reflns_limit_l_min -34
_diffrn_reflns_number 184556
_diffrn_reflns_theta_full 27.58
_diffrn_reflns_theta_max 27.58
_diffrn_reflns_theta_min 2.14
_diffrn_standards_decay_% none
_exptl_absorpt_coefficient_mu 1.503
_exptl_absorpt_correction_type none
_exptl_crystal_colour white
_exptl_crystal_density_diffrn 1.164
_exptl_crystal_density_method 'not measured'
_exptl_crystal_description needle
_exptl_crystal_F_000 8120
_exptl_crystal_size_max 0.27
_exptl_crystal_size_mid 0.09
_exptl_crystal_size_min 0.08
_refine_diff_density_max 3.055
_refine_diff_density_min -1.780
_refine_diff_density_rms 0.110
_refine_ls_extinction_method none
_refine_ls_goodness_of_fit_ref 0.977
_refine_ls_hydrogen_treatment constr
_refine_ls_matrix_type full
_refine_ls_number_parameters 2183
_refine_ls_number_reflns 52228
_refine_ls_number_restraints 0
_refine_ls_restrained_S_all 0.977
_refine_ls_R_factor_all 0.1172
_refine_ls_R_factor_gt 0.0591
_refine_ls_shift/su_max 0.002
_refine_ls_shift/su_mean 0.000
_refine_ls_structure_factor_coef Fsqd
_refine_ls_weighting_details 'calc w=1/[\s^2^(Fo^2^)+(0.0704P)^2^+0.0000P] where P=(Fo^2^+2Fc^2^)/3'
_refine_ls_weighting_scheme calc
_refine_ls_wR_factor_gt 0.1309
_refine_ls_wR_factor_ref 0.1460
_reflns_number_gt 29570
_reflns_number_total 52228
_reflns_threshold_expression >2sigma(I)
_cod_data_source_file ja8b06901_si_003.cif
_cod_data_source_block sq
_cod_original_sg_symbol_H-M P21/n
_cod_database_code 4132838

loop_
_symmetry_equiv_pos_as_xyz
'x, y, z'
'-x+1/2, y+1/2, -z+1/2'
'-x, -y, -z'
'x-1/2, -y-1/2, z-1/2'

loop_
_atom_site_label
_atom_site_type_symbol
_atom_site_fract_x
_atom_site_fract_y
_atom_site_fract_z
_atom_site_U_iso_or_equiv
_atom_site_adp_type
_atom_site_occupancy
_atom_site_symmetry_multiplicity
_atom_site_calc_flag
_atom_site_refinement_flags
_atom_site_disorder_assembly
_atom_site_disorder_group
Pt1 Pt 0.998208(8) 0.033663(4) 0.247671(6) 0.02322(5) Uani 1 1 d . B .
Cu1 Cu 0.83831(3) -0.086451(16) 0.18530(2) 0.04178(16) Uani 1 1 d . . .
Cu2 Cu 0.77895(3) -0.011812(14) 0.19251(2) 0.02818(13) Uani 1 1 d . . .
Cu3 Cu 0.81355(3) 0.108292(14) 0.21522(2) 0.02866(13) Uani 1 1 d . . .
Cu4 Cu 0.91996(3) 0.171702(15) 0.25900(2) 0.03384(14) Uani 1 1 d . . .
Cu5 Cu 1.14474(3) 0.155526(15) 0.26003(2) 0.03440(15) Uani 1 1 d . . .
Cu6 Cu 1.21429(3) 0.081818(16) 0.29652(2) 0.03679(16) Uani 1 1 d . . .
Cu7 Cu 1.18274(3) -0.040546(16) 0.29140(2) 0.03723(16) Uani 1 1 d . . .
Cu8 Cu 1.07270(3) -0.100906(16) 0.28524(2) 0.04187(16) Uani 1 1 d . . .
P1 P 0.82240(6) -0.07333(3) 0.09967(5) 0.0296(3) Uani 1 1 d . . .
P2 P 0.73232(6) -0.01911(3) 0.10315(4) 0.0262(3) Uani 1 1 d . . .
P3 P 0.75062(8) -0.10672(3) 0.19928(5) 0.0432(4) Uani 1 1 d . A .
P4 P 0.73155(6) -0.04038(3) 0.24039(5) 0.0298(3) Uani 1 1 d . . .
P5 P 0.77316(6) 0.14329(3) 0.14742(5) 0.0283(3) Uani 1 1 d . . .
P6 P 0.84187(7) 0.20325(3) 0.20522(5) 0.0340(3) Uani 1 1 d . . .
P7 P 0.78758(6) 0.12132(3) 0.28823(5) 0.0292(3) Uani 1 1 d . . .
P8 P 0.90489(6) 0.16385(3) 0.33810(5) 0.0306(3) Uani 1 1 d . . .
P9 P 1.15655(6) 0.14494(3) 0.18035(4) 0.0295(3) Uani 1 1 d . . .
P10 P 1.25137(5) 0.09078(3) 0.22812(5) 0.0284(3) Uani 1 1 d . . .
P11 P 1.23601(6) 0.17576(3) 0.31946(5) 0.0359(3) Uani 1 1 d . . .
P12 P 1.27268(6) 0.10928(3) 0.36999(5) 0.0340(3) Uani 1 1 d . . .
P13 P 1.21849(6) -0.07690(3) 0.24510(5) 0.0340(3) Uani 1 1 d . A .
P14 P 1.14241(8) -0.13367(4) 0.26641(5) 0.0457(4) Uani 1 1 d . A .
P15 P 1.22042(6) -0.05284(3) 0.37917(4) 0.0286(3) Uani 1 1 d . A .
P16 P 1.10295(6) -0.09244(3) 0.37421(4) 0.0312(3) Uani 1 1 d . A .
C501 C 0.9825(3) -0.09542(12) 0.24666(17) 0.0403(12) Uani 0.50 1 d P A 1
N501 N 0.9274(3) -0.09266(11) 0.22716(17) 0.0411(12) Uani 0.50 1 d P A 1
N601 N 0.9825(3) -0.09542(12) 0.24666(17) 0.0403(12) Uani 0.50 1 d P A 2
C601 C 0.9274(3) -0.09266(11) 0.22716(17) 0.0411(12) Uani 0.50 1 d P A 2
C502 C 0.7639(2) 0.03586(12) 0.19662(17) 0.0348(10) Uani 0.50 1 d P B 1
N502 N 0.7723(2) 0.06424(12) 0.19917(17) 0.0361(11) Uani 0.50 1 d P B 1
N602 N 0.7639(2) 0.03586(12) 0.19662(17) 0.0348(10) Uani 0.50 1 d P B 2
C602 C 0.7723(2) 0.06424(12) 0.19917(17) 0.0361(11) Uani 0.50 1 d P B 2
C503 C 1.0054(2) 0.16413(12) 0.25721(16) 0.0372(11) Uani 0.50 1 d P C 1
N503 N 1.0584(2) 0.16031(11) 0.26041(16) 0.0348(11) Uani 0.50 1 d P C 1
N603 N 1.0054(2) 0.16413(12) 0.25721(16) 0.0372(11) Uani 0.50 1 d P C 2
C603 C 1.0584(2) 0.16031(11) 0.26041(16) 0.0348(11) Uani 0.50 1 d P C 2
C504 C 1.2299(2) 0.03305(14) 0.30216(18) 0.0437(12) Uani 0.50 1 d P D 1
N504 N 1.2218(2) 0.00434(15) 0.29638(18) 0.0472(13) Uani 0.50 1 d P D 1
N604 N 1.2299(2) 0.03305(14) 0.30216(18) 0.0437(12) Uani 0.50 1 d P D 2
C604 C 1.2218(2) 0.00434(15) 0.29638(18) 0.0472(13) Uani 0.50 1 d P D 2
C505 C 0.9210(2) 0.00535(11) 0.22986(16) 0.0225(10) Uani 1 1 d . . .
N505 N 0.87452(19) -0.00950(10) 0.21935(14) 0.0320(9) Uani 1 1 d . B .
C506 C 0.9403(2) 0.07187(12) 0.23610(17) 0.0270(10) Uani 1 1 d . . .
N506 N 0.90363(18) 0.09270(10) 0.22879(14) 0.0307(9) Uani 1 1 d . B .
C507 C 1.0748(2) 0.06278(11) 0.26883(16) 0.0221(10) Uani 1 1 d . . .
N507 N 1.12029(18) 0.07773(10) 0.28086(14) 0.0299(9) Uani 1 1 d . B .
C508 C 1.0561(2) -0.00475(12) 0.25621(16) 0.0271(11) Uani 1 1 d . . .
N508 N 1.09141(18) -0.02608(11) 0.26176(15) 0.0348(10) Uani 1 1 d . B .
C1 C 0.8784(2) -0.04619(11) 0.08343(17) 0.0283(11) Uani 1 1 d . . .
C2 C 0.9320(2) -0.03530(11) 0.12401(17) 0.0294(11) Uani 1 1 d . A .
H2 H 0.9381 -0.0414 0.1598 0.035 Uiso 1 1 calc R . .
C3 C 0.9772(2) -0.01551(12) 0.11306(19) 0.0364(12) Uani 1 1 d . . .
H3 H 1.0135 -0.0078 0.1413 0.044 Uiso 1 1 calc R A .
C4 C 0.9690(2) -0.00719(12) 0.06162(19) 0.0365(12) Uani 1 1 d . A .
H4 H 1.0002 0.0060 0.0540 0.044 Uiso 1 1 calc R . .
C5 C 0.9158(2) -0.01775(13) 0.02079(19) 0.0403(13) Uani 1 1 d . . .
H5 H 0.9103 -0.0116 -0.0149 0.048 Uiso 1 1 calc R A .
C6 C 0.8703(2) -0.03717(12) 0.03111(18) 0.0368(12) Uani 1 1 d . A .
H6 H 0.8337 -0.0444 0.0027 0.044 Uiso 1 1 calc R . .
C7 C 0.8231(3) -0.10911(13) 0.0590(2) 0.0449(14) Uani 1 1 d . . .
C8 C 0.8704(4) -0.13211(17) 0.0810(3) 0.077(2) Uani 1 1 d . A .
H8 H 0.9017 -0.1287 0.1152 0.092 Uiso 1 1 calc R . .
C9 C 0.8712(5) -0.16048(18) 0.0520(4) 0.106(3) Uani 1 1 d . . .
H9 H 0.9043 -0.1760 0.0668 0.127 Uiso 1 1 calc R A .
C10 C 0.8275(6) -0.1664(2) 0.0047(4) 0.104(3) Uani 1 1 d . A .
H10 H 0.8293 -0.1860 -0.0138 0.125 Uiso 1 1 calc R . .
C11 C 0.7810(4) -0.14461(19) -0.0165(3) 0.078(2) Uani 1 1 d . . .
H11 H 0.7496 -0.1486 -0.0504 0.093 Uiso 1 1 calc R A .
C12 C 0.7786(3) -0.11603(14) 0.0111(2) 0.0552(16) Uani 1 1 d . A .
H12 H 0.7447 -0.1010 -0.0043 0.066 Uiso 1 1 calc R . .
C13 C 0.7427(2) -0.05597(12) 0.06786(18) 0.0320(11) Uani 1 1 d . . .
H13A H 0.7096 -0.0722 0.0679 0.038 Uiso 1 1 calc R A .
H13B H 0.7369 -0.0505 0.0303 0.038 Uiso 1 1 calc R . .
C14 C 0.7515(2) 0.01302(11) 0.06343(18) 0.0315(11) Uani 1 1 d . . .
C15 C 0.8065(2) 0.03142(12) 0.0861(2) 0.0396(13) Uani 1 1 d . A .
H15 H 0.8323 0.0280 0.1223 0.048 Uiso 1 1 calc R . .
C16 C 0.8237(3) 0.05484(14) 0.0558(3) 0.0573(17) Uani 1 1 d . . .
H16 H 0.8615 0.0675 0.0710 0.069 Uiso 1 1 calc R A .
C17 C 0.7858(4) 0.05946(16) 0.0042(3) 0.069(2) Uani 1 1 d . A .
H17 H 0.7976 0.0756 -0.0163 0.083 Uiso 1 1 calc R . .
C18 C 0.7310(4) 0.04156(16) -0.0192(3) 0.0660(19) Uani 1 1 d . . .
H18 H 0.7052 0.0454 -0.0553 0.079 Uiso 1 1 calc R A .
C19 C 0.7136(3) 0.01777(14) 0.0107(2) 0.0483(14) Uani 1 1 d . A .
H19 H 0.6763 0.0049 -0.0050 0.058 Uiso 1 1 calc R . .
C20 C 0.6449(2) -0.01493(12) 0.08541(17) 0.0303(11) Uani 1 1 d . . .
C21 C 0.6022(2) -0.04085(15) 0.0674(2) 0.0474(14) Uani 1 1 d . A .
H21 H 0.6172 -0.0616 0.0609 0.057 Uiso 1 1 calc R . .
C22 C 0.5366(3) -0.03586(18) 0.0592(2) 0.0635(18) Uani 1 1 d . . .
H22 H 0.5072 -0.0533 0.0465 0.076 Uiso 1 1 calc R A .
C23 C 0.5148(3) -0.00651(18) 0.0690(2) 0.0581(17) Uani 1 1 d . A .
H23 H 0.4703 -0.0034 0.0629 0.070 Uiso 1 1 calc R . .
C24 C 0.5575(3) 0.01886(16) 0.0879(2) 0.0533(15) Uani 1 1 d . . .
H24 H 0.5423 0.0393 0.0953 0.064 Uiso 1 1 calc R A .
C25 C 0.6220(2) 0.01472(14) 0.0961(2) 0.0425(13) Uani 1 1 d . A .
H25 H 0.6509 0.0323 0.1093 0.051 Uiso 1 1 calc R . .
C26 C 0.7633(3) -0.13434(13) 0.2555(2) 0.0508(15) Uani 1 1 d . . .
C27 C 0.8219(5) -0.1416(2) 0.2865(4) 0.149(5) Uani 1 1 d . A .
H27 H 0.8573 -0.1325 0.2788 0.178 Uiso 1 1 calc R . .
C28 C 0.8343(5) -0.1632(3) 0.3318(6) 0.211(8) Uani 1 1 d . . .
H28 H 0.8770 -0.1680 0.3542 0.254 Uiso 1 1 calc R A .
C29 C 0.7849(6) -0.1759(2) 0.3408(4) 0.134(5) Uani 1 1 d . A .
H29 H 0.7918 -0.1901 0.3703 0.161 Uiso 1 1 calc R . .
C30 C 0.7263(5) -0.16956(17) 0.3106(3) 0.088(3) Uani 1 1 d . . .
H30 H 0.6914 -0.1797 0.3178 0.106 Uiso 1 1 calc R A .
C31 C 0.7142(4) -0.14841(16) 0.2683(2) 0.069(2) Uani 1 1 d . A .
H31 H 0.6710 -0.1435 0.2476 0.083 Uiso 1 1 calc R . .
C32 C 0.6966(5) -0.13070(18) 0.1406(3) 0.038(2) Uani 0.729(9) 1 d P A 1
C33 C 0.7218(5) -0.1482(2) 0.1116(3) 0.057(3) Uani 0.729(9) 1 d P A 1
H33 H 0.7673 -0.1487 0.1214 0.068 Uiso 0.729(9) 1 calc PR A 1
C34 C 0.6857(7) -0.1661(4) 0.0672(4) 0.086(7) Uani 0.729(9) 1 d P A 1
H34 H 0.7061 -0.1794 0.0485 0.104 Uiso 0.729(9) 1 calc PR A 1
C35 C 0.6215(7) -0.1640(3) 0.0517(4) 0.087(4) Uani 0.729(9) 1 d P A 1
H35 H 0.5968 -0.1749 0.0200 0.104 Uiso 0.729(9) 1 calc PR A 1
C36 C 0.5893(5) -0.1467(2) 0.0796(4) 0.076(3) Uani 0.729(9) 1 d P A 1
H36 H 0.5437 -0.1468 0.0690 0.092 Uiso 0.729(9) 1 calc PR A 1
C37 C 0.6273(4) -0.12905(19) 0.1242(3) 0.055(3) Uani 0.729(9) 1 d P A 1
H37 H 0.6074 -0.1160 0.1437 0.066 Uiso 0.729(9) 1 calc PR A 1
C232 C 0.7328(9) -0.1350(4) 0.1513(6) 0.050(7) Uiso 0.271(9) 1 d PG A 2
C233 C 0.7703(7) -0.1595(4) 0.1410(6) 0.054(6) Uiso 0.271(9) 1 d PG A 2
H233 H 0.8127 -0.1631 0.1649 0.065 Uiso 0.271(9) 1 calc PR A 2
C234 C 0.7458(9) -0.1788(4) 0.0958(7) 0.057(7) Uiso 0.271(9) 1 d PG A 2
H234 H 0.7714 -0.1956 0.0887 0.069 Uiso 0.271(9) 1 calc PR A 2
C235 C 0.6837(10) -0.1735(5) 0.0608(7) 0.085(19) Uiso 0.271(9) 1 d PG A 2
H235 H 0.6670 -0.1867 0.0299 0.102 Uiso 0.271(9) 1 calc PR A 2
C236 C 0.6462(8) -0.1490(6) 0.0712(8) 0.139(19) Uiso 0.271(9) 1 d PG A 2
H236 H 0.6038 -0.1454 0.0473 0.167 Uiso 0.271(9) 1 calc PR A 2
C237 C 0.6707(9) -0.1297(4) 0.1164(8) 0.038(7) Uiso 0.271(9) 1 d PG A 2
H237 H 0.6451 -0.1129 0.1235 0.045 Uiso 0.271(9) 1 calc PR A 2
C38 C 0.6922(2) -0.07747(12) 0.20606(18) 0.0337(12) Uani 1 1 d . . .
H38A H 0.6669 -0.0875 0.2264 0.040 Uiso 1 1 calc R A .
H38B H 0.6622 -0.0717 0.1703 0.040 Uiso 1 1 calc R . .
C39 C 0.6643(3) -0.01821(13) 0.2483(2) 0.0431(13) Uani 1 1 d . . .
C40 C 0.6016(3) -0.02204(17) 0.2157(2) 0.0617(18) Uani 1 1 d . A .
H40 H 0.5914 -0.0387 0.1894 0.074 Uiso 1 1 calc R . .
C41 C 0.5533(4) -0.0023(2) 0.2201(3) 0.088(3) Uani 1 1 d . . .
H41 H 0.5106 -0.0049 0.1961 0.105 Uiso 1 1 calc R A .
C42 C 0.5661(5) 0.0204(2) 0.2579(5) 0.124(4) Uani 1 1 d . A .
H42 H 0.5324 0.0334 0.2617 0.149 Uiso 1 1 calc R . .
C43 C 0.6297(5) 0.0251(2) 0.2921(5) 0.133(4) Uani 1 1 d . . .
H43 H 0.6388 0.0410 0.3195 0.160 Uiso 1 1 calc R A .
C44 C 0.6787(3) 0.00675(18) 0.2862(4) 0.095(3) Uani 1 1 d . A .
H44 H 0.7219 0.0110 0.3077 0.114 Uiso 1 1 calc R . .
C45 C 0.7750(2) -0.05574(12) 0.30762(17) 0.0322(11) Uani 1 1 d . . .
C46 C 0.7422(3) -0.07019(14) 0.33839(18) 0.0460(15) Uani 1 1 d . A .
H46 H 0.6966 -0.0712 0.3253 0.055 Uiso 1 1 calc R . .
C47 C 0.7757(3) -0.08287(15) 0.3874(2) 0.0580(18) Uani 1 1 d . . .
H47 H 0.7533 -0.0931 0.4079 0.070 Uiso 1 1 calc R A .
C48 C 0.8419(3) -0.08079(15) 0.4072(2) 0.0579(17) Uani 1 1 d . A .
H48 H 0.8648 -0.0893 0.4415 0.070 Uiso 1 1 calc R . .
C49 C 0.8745(3) -0.06663(15) 0.3780(2) 0.0560(16) Uani 1 1 d . . .
H49 H 0.9201 -0.0655 0.3915 0.067 Uiso 1 1 calc R A .
C50 C 0.8406(2) -0.05368(13) 0.32778(19) 0.0392(13) Uani 1 1 d . A .
H50 H 0.8633 -0.0434 0.3076 0.047 Uiso 1 1 calc R . .
C51 C 0.6916(2) 0.13232(12) 0.10630(18) 0.0347(12) Uani 1 1 d . . .
C52 C 0.6828(3) 0.10574(14) 0.0721(2) 0.0519(15) Uani 1 1 d . B .
H52 H 0.7193 0.0949 0.0689 0.062 Uiso 1 1 calc R . .
C53 C 0.6225(3) 0.09498(16) 0.0429(3) 0.0659(19) Uani 1 1 d . . .
H53 H 0.6179 0.0768 0.0198 0.079 Uiso 1 1 calc R B .
C54 C 0.5694(3) 0.10985(18) 0.0465(3) 0.0698(19) Uani 1 1 d . B .
H54 H 0.5277 0.1026 0.0255 0.084 Uiso 1 1 calc R . .
C55 C 0.5766(3) 0.1355(2) 0.0808(3) 0.091(3) Uani 1 1 d . . .
H55 H 0.5397 0.1459 0.0840 0.109 Uiso 1 1 calc R B .
C56 C 0.6380(3) 0.14654(17) 0.1112(3) 0.0664(19) Uani 1 1 d . B .
H56 H 0.6424 0.1641 0.1355 0.080 Uiso 1 1 calc R . .
C57 C 0.8133(2) 0.15139(11) 0.09892(17) 0.0289(11) Uani 1 1 d . . .
C58 C 0.7825(3) 0.16892(13) 0.05229(19) 0.0434(13) Uani 1 1 d . B .
H58 H 0.7396 0.1763 0.0448 0.052 Uiso 1 1 calc R . .
C59 C 0.8150(3) 0.17554(14) 0.0171(2) 0.0540(16) Uani 1 1 d . . .
H59 H 0.7940 0.1872 -0.0148 0.065 Uiso 1 1 calc R B .
C60 C 0.8767(3) 0.16533(14) 0.0280(2) 0.0508(15) Uani 1 1 d . B .
H60 H 0.8986 0.1700 0.0037 0.061 Uiso 1 1 calc R . .
C61 C 0.9074(3) 0.14836(13) 0.0739(2) 0.0432(13) Uani 1 1 d . . .
H61 H 0.9508 0.1417 0.0816 0.052 Uiso 1 1 calc R B .
C62 C 0.8755(2) 0.14096(12) 0.10866(18) 0.0360(12) Uani 1 1 d . B .
H62 H 0.8965 0.1285 0.1397 0.043 Uiso 1 1 calc R . .
C63 C 0.7633(2) 0.18432(12) 0.17061(18) 0.0323(11) Uani 1 1 d . . .
H63A H 0.7389 0.1980 0.1398 0.039 Uiso 1 1 calc R B .
H63B H 0.7383 0.1831 0.1952 0.039 Uiso 1 1 calc R . .
C64 C 0.8585(3) 0.22783(12) 0.15468(19) 0.0415(13) Uani 1 1 d . . .
C65 C 0.8150(3) 0.25141(14) 0.1262(2) 0.0539(16) Uani 1 1 d . B .
H65 H 0.7753 0.2540 0.1321 0.065 Uiso 1 1 calc R . .
C66 C 0.8286(4) 0.27085(16) 0.0898(2) 0.070(2) Uani 1 1 d . . .
H66 H 0.7987 0.2871 0.0713 0.084 Uiso 1 1 calc R B .
C67 C 0.8854(4) 0.26717(18) 0.0796(3) 0.078(2) Uani 1 1 d . B .
H67 H 0.8945 0.2805 0.0540 0.094 Uiso 1 1 calc R . .
C68 C 0.9289(4) 0.2437(2) 0.1073(3) 0.084(2) Uani 1 1 d . . .
H68 H 0.9682 0.2410 0.1006 0.101 Uiso 1 1 calc R B .
C69 C 0.9155(3) 0.22398(15) 0.1451(2) 0.0580(16) Uani 1 1 d . B .
H69 H 0.9456 0.2080 0.1641 0.070 Uiso 1 1 calc R . .
C70 C 0.8231(4) 0.23508(13) 0.2455(2) 0.0558(17) Uani 1 1 d . . .
C71 C 0.7643(5) 0.24094(15) 0.2485(3) 0.090(3) Uani 1 1 d . B .
H71 H 0.7282 0.2287 0.2274 0.108 Uiso 1 1 calc R . .
C72 C 0.7567(7) 0.2651(3) 0.2829(4) 0.139(5) Uani 1 1 d . . .
H72 H 0.7158 0.2689 0.2861 0.167 Uiso 1 1 calc R B .
C73 C 0.8078(10) 0.2831(3) 0.3115(5) 0.162(9) Uani 1 1 d . B .
H73 H 0.8018 0.2997 0.3343 0.195 Uiso 1 1 calc R . .
C74 C 0.8681(8) 0.2784(2) 0.3089(3) 0.144(6) Uani 1 1 d . . .
H74 H 0.9035 0.2913 0.3292 0.173 Uiso 1 1 calc R B .
C75 C 0.8753(5) 0.25389(16) 0.2756(2) 0.092(3) Uani 1 1 d . B .
H75 H 0.9165 0.2498 0.2732 0.110 Uiso 1 1 calc R . .
C76 C 0.7992(2) 0.08832(12) 0.33655(19) 0.0343(12) Uani 1 1 d . . .
C77 C 0.7709(3) 0.08876(15) 0.3758(2) 0.0541(16) Uani 1 1 d . B .
H77 H 0.7456 0.1070 0.3783 0.065 Uiso 1 1 calc R . .
C78 C 0.7785(3) 0.06367(18) 0.4106(2) 0.069(2) Uani 1 1 d . . .
H78 H 0.7585 0.0643 0.4371 0.082 Uiso 1 1 calc R B .
C79 C 0.8157(3) 0.03709(17) 0.4074(2) 0.0636(19) Uani 1 1 d . B .
H79 H 0.8210 0.0195 0.4317 0.076 Uiso 1 1 calc R . .
C80 C 0.8446(2) 0.03603(14) 0.3698(2) 0.0453(14) Uani 1 1 d . . .
H80 H 0.8703 0.0178 0.3679 0.054 Uiso 1 1 calc R B .
C81 C 0.8362(2) 0.06188(13) 0.33382(19) 0.0376(12) Uani 1 1 d . B .
H81 H 0.8563 0.0612 0.3074 0.045 Uiso 1 1 calc R . .
C82 C 0.7011(2) 0.12832(13) 0.26744(19) 0.0373(12) Uani 1 1 d . . .
C83 C 0.6616(3) 0.10352(18) 0.2428(3) 0.076(2) Uani 1 1 d . B .
H83 H 0.6798 0.0829 0.2398 0.091 Uiso 1 1 calc R . .
C84 C 0.5959(3) 0.1075(2) 0.2219(3) 0.088(2) Uani 1 1 d . . .
H84 H 0.5694 0.0897 0.2051 0.105 Uiso 1 1 calc R B .
C85 C 0.5694(3) 0.1363(2) 0.2252(3) 0.073(2) Uani 1 1 d . B .
H85 H 0.5241 0.1389 0.2106 0.088 Uiso 1 1 calc R . .
C86 C 0.6069(3) 0.1617(2) 0.2493(4) 0.095(3) Uani 1 1 d . . .
H86 H 0.5881 0.1822 0.2515 0.114 Uiso 1 1 calc R B .
C87 C 0.6734(3) 0.15762(17) 0.2708(3) 0.077(2) Uani 1 1 d . B .
H87 H 0.6998 0.1754 0.2880 0.092 Uiso 1 1 calc R . .
C88 C 0.8205(2) 0.15664(12) 0.33055(18) 0.0337(11) Uani 1 1 d . . .
H88A H 0.7949 0.1762 0.3148 0.040 Uiso 1 1 calc R B .
H88B H 0.8168 0.1531 0.3661 0.040 Uiso 1 1 calc R . .
C89 C 0.9490(2) 0.13120(12) 0.38104(18) 0.0330(11) Uani 1 1 d . . .
C90 C 0.9827(2) 0.10889(12) 0.36140(19) 0.0356(12) Uani 1 1 d . B .
H90 H 0.9836 0.1112 0.3262 0.043 Uiso 1 1 calc R . .
C91 C 1.0149(2) 0.08349(13) 0.3929(2) 0.0462(14) Uani 1 1 d . . .
H91 H 1.0358 0.0677 0.3784 0.055 Uiso 1 1 calc R B .
C92 C 1.0174(3) 0.08056(14) 0.4446(2) 0.0487(15) Uani 1 1 d . B .
H92 H 1.0415 0.0635 0.4664 0.058 Uiso 1 1 calc R . .
C93 C 0.9848(3) 0.10249(16) 0.4644(2) 0.0603(17) Uani 1 1 d . . .
H93 H 0.9861 0.1004 0.5003 0.072 Uiso 1 1 calc R B .
C94 C 0.9497(3) 0.12778(15) 0.4332(2) 0.0530(16) Uani 1 1 d . B .
H94 H 0.9264 0.1425 0.4473 0.064 Uiso 1 1 calc R . .
C95 C 0.9259(3) 0.19905(13) 0.3821(2) 0.0451(14) Uani 1 1 d . . .
C96 C 0.8832(3) 0.21512(13) 0.4022(2) 0.0467(14) Uani 1 1 d . B .
H96 H 0.8407 0.2070 0.3936 0.056 Uiso 1 1 calc R . .
C97 C 0.9006(4) 0.24208(15) 0.4337(2) 0.0603(17) Uani 1 1 d . . .
H97 H 0.8707 0.2523 0.4470 0.072 Uiso 1 1 calc R B .
C98 C 0.9591(4) 0.25387(19) 0.4454(3) 0.095(3) Uani 1 1 d . B .
H98 H 0.9708 0.2731 0.4664 0.114 Uiso 1 1 calc R . .
C99 C 1.0041(4) 0.2384(3) 0.4274(5) 0.179(6) Uani 1 1 d . . .
H99 H 1.0470 0.2463 0.4377 0.215 Uiso 1 1 calc R B .
C100 C 0.9858(3) 0.2114(2) 0.3940(4) 0.120(4) Uani 1 1 d . B .
H100 H 1.0153 0.2017 0.3796 0.144 Uiso 1 1 calc R . .
C101 C 1.1509(2) 0.18069(12) 0.13784(18) 0.0348(12) Uani 1 1 d . . .
C102 C 1.0914(3) 0.19355(16) 0.1121(3) 0.078(2) Uani 1 1 d . C .
H102 H 1.0544 0.1841 0.1167 0.094 Uiso 1 1 calc R . .
C103 C 1.0851(4) 0.22108(17) 0.0783(3) 0.086(2) Uani 1 1 d . . .
H103 H 1.0436 0.2292 0.0588 0.103 Uiso 1 1 calc R C .
C104 C 1.1380(3) 0.23577(15) 0.0740(2) 0.0571(16) Uani 1 1 d . C .
H104 H 1.1342 0.2550 0.0532 0.069 Uiso 1 1 calc R . .
C105 C 1.1957(3) 0.22283(15) 0.0994(2) 0.0534(16) Uani 1 1 d . . .
H105 H 1.2326 0.2328 0.0955 0.064 Uiso 1 1 calc R C .
C106 C 1.2037(3) 0.19546(14) 0.13109(19) 0.0454(14) Uani 1 1 d . C .
H106 H 1.2455 0.1868 0.1482 0.054 Uiso 1 1 calc R . .
C107 C 1.1002(2) 0.11714(11) 0.13408(17) 0.0297(11) Uani 1 1 d . . .
C108 C 1.1016(3) 0.11257(14) 0.08269(19) 0.0435(13) Uani 1 1 d . C .
H108 H 1.1326 0.1235 0.0713 0.052 Uiso 1 1 calc R . .
C109 C 1.0570(3) 0.09183(15) 0.0484(2) 0.0525(16) Uani 1 1 d . . .
H109 H 1.0574 0.0887 0.0132 0.063 Uiso 1 1 calc R C .
C110 C 1.0124(3) 0.07578(13) 0.0643(2) 0.0472(14) Uani 1 1 d . C .
H110 H 0.9817 0.0619 0.0401 0.057 Uiso 1 1 calc R . .
C111 C 1.0122(3) 0.07975(13) 0.1153(2) 0.0458(14) Uani 1 1 d . . .
H111 H 0.9826 0.0678 0.1269 0.055 Uiso 1 1 calc R C .
C112 C 1.0549(2) 0.10118(12) 0.15020(19) 0.0355(12) Uani 1 1 d . C .
H112 H 1.0528 0.1048 0.1848 0.043 Uiso 1 1 calc R . .
C113 C 1.2363(2) 0.12832(12) 0.18811(18) 0.0319(11) Uani 1 1 d . . .
H11A H 1.2696 0.1447 0.2057 0.038 Uiso 1 1 calc R C .
H11B H 1.2391 0.1236 0.1525 0.038 Uiso 1 1 calc R . .
C114 C 1.3392(2) 0.08842(14) 0.25469(18) 0.0386(13) Uani 1 1 d . . .
C115 C 1.3798(2) 0.11349(16) 0.2535(2) 0.0535(16) Uani 1 1 d . C .
H115 H 1.3630 0.1329 0.2344 0.064 Uiso 1 1 calc R . .
C116 C 1.4466(3) 0.1105(2) 0.2805(3) 0.078(2) Uani 1 1 d . . .
H116 H 1.4745 0.1282 0.2809 0.094 Uiso 1 1 calc R C .
C117 C 1.4712(3) 0.0817(2) 0.3062(3) 0.073(2) Uani 1 1 d . C .
H117 H 1.5161 0.0794 0.3240 0.088 Uiso 1 1 calc R . .
C118 C 1.4309(3) 0.05688(19) 0.3061(2) 0.0648(19) Uani 1 1 d . . .
H118 H 1.4478 0.0371 0.3237 0.078 Uiso 1 1 calc R C .
C119 C 1.3652(3) 0.05989(16) 0.2805(2) 0.0511(15) Uani 1 1 d . C .
H119 H 1.3377 0.0421 0.2807 0.061 Uiso 1 1 calc R . .
C120 C 1.2308(2) 0.05841(12) 0.17813(18) 0.0331(11) Uani 1 1 d . . .
C121 C 1.2681(3) 0.05208(16) 0.1466(2) 0.0531(16) Uani 1 1 d . C .
H121 H 1.3040 0.0656 0.1492 0.064 Uiso 1 1 calc R . .
C122 C 1.2535(3) 0.02647(17) 0.1116(2) 0.0642(19) Uani 1 1 d . . .
H122 H 1.2799 0.0222 0.0907 0.077 Uiso 1 1 calc R C .
C123 C 1.2014(3) 0.00687(16) 0.1062(2) 0.0604(18) Uani 1 1 d . C .
H123 H 1.1920 -0.0109 0.0819 0.072 Uiso 1 1 calc R . .
C124 C 1.1634(3) 0.01325(14) 0.1360(2) 0.0481(14) Uani 1 1 d . . .
H124 H 1.1269 -0.0001 0.1321 0.058 Uiso 1 1 calc R C .
C125 C 1.1773(2) 0.03902(13) 0.1722(2) 0.0400(13) Uani 1 1 d . C .
H125 H 1.1503 0.0433 0.1926 0.048 Uiso 1 1 calc R . .
C126 C 1.2313(2) 0.20212(13) 0.37387(17) 0.0373(12) Uani 1 1 d . . .
C127 C 1.2848(3) 0.21947(14) 0.40446(19) 0.0495(15) Uani 1 1 d . C .
H127 H 1.3242 0.2175 0.3979 0.059 Uiso 1 1 calc R . .
C128 C 1.2806(3) 0.23978(15) 0.4448(2) 0.0575(17) Uani 1 1 d . . .
H128 H 1.3167 0.2525 0.4646 0.069 Uiso 1 1 calc R C .
C129 C 1.2262(4) 0.24150(17) 0.4556(3) 0.077(2) Uani 1 1 d . C .
H129 H 1.2241 0.2551 0.4839 0.092 Uiso 1 1 calc R . .
C130 C 1.1719(3) 0.22367(18) 0.4261(3) 0.077(2) Uani 1 1 d . . .
H130 H 1.1333 0.2250 0.4342 0.093 Uiso 1 1 calc R C .
C131 C 1.1754(3) 0.20400(16) 0.3848(2) 0.0584(17) Uani 1 1 d . C .
H131 H 1.1389 0.1919 0.3642 0.070 Uiso 1 1 calc R . .
C132 C 1.2713(3) 0.20393(14) 0.28445(19) 0.0513(16) Uani 1 1 d . . .
C133 C 1.2314(4) 0.22868(16) 0.2560(2) 0.072(2) Uani 1 1 d . C .
H133 H 1.1887 0.2306 0.2564 0.087 Uiso 1 1 calc R . .
C134 C 1.2545(6) 0.25071(19) 0.2266(3) 0.109(4) Uani 1 1 d . . .
H134 H 1.2275 0.2679 0.2080 0.131 Uiso 1 1 calc R C .
C135 C 1.3139(7) 0.2480(3) 0.2244(4) 0.121(5) Uani 1 1 d . C .
H135 H 1.3286 0.2629 0.2037 0.145 Uiso 1 1 calc R . .
C136 C 1.3525(5) 0.2242(2) 0.2514(4) 0.113(4) Uani 1 1 d . . .
H136 H 1.3947 0.2223 0.2499 0.136 Uiso 1 1 calc R C .
C137 C 1.3316(4) 0.20183(16) 0.2820(2) 0.072(2) Uani 1 1 d . C .
H137 H 1.3598 0.1851 0.3011 0.086 Uiso 1 1 calc R . .
C138 C 1.3019(2) 0.14797(12) 0.35244(18) 0.0347(12) Uani 1 1 d . . .
H13C H 1.3310 0.1584 0.3852 0.042 Uiso 1 1 calc R C .
H13D H 1.3269 0.1436 0.3285 0.042 Uiso 1 1 calc R . .
C139 C 1.2415(3) 0.12201(13) 0.42210(19) 0.0412(13) Uani 1 1 d . . .
C140 C 1.1756(3) 0.12194(13) 0.4120(2) 0.0475(14) Uani 1 1 d . C .
H140 H 1.1474 0.1141 0.3788 0.057 Uiso 1 1 calc R . .
C141 C 1.1508(4) 0.13334(15) 0.4501(3) 0.0667(19) Uani 1 1 d . . .
H141 H 1.1056 0.1341 0.4426 0.080 Uiso 1 1 calc R C .
C142 C 1.1920(4) 0.14350(15) 0.4990(3) 0.075(2) Uani 1 1 d . C .
H142 H 1.1752 0.1504 0.5257 0.089 Uiso 1 1 calc R . .
C143 C 1.2564(4) 0.14377(16) 0.5093(2) 0.070(2) Uani 1 1 d . . .
H143 H 1.2842 0.1514 0.5428 0.083 Uiso 1 1 calc R C .
C144 C 1.2819(3) 0.13307(15) 0.4716(2) 0.0580(17) Uani 1 1 d . C .
H144 H 1.3271 0.1332 0.4794 0.070 Uiso 1 1 calc R . .
C145 C 1.3458(2) 0.08714(13) 0.40720(17) 0.0366(12) Uani 1 1 d . . .
C146 C 1.4076(3) 0.09923(16) 0.4175(2) 0.0580(17) Uani 1 1 d . C .
H146 H 1.4138 0.1207 0.4068 0.070 Uiso 1 1 calc R . .
C147 C 1.4605(3) 0.07963(19) 0.4437(3) 0.072(2) Uani 1 1 d . . .
H147 H 1.5028 0.0876 0.4500 0.086 Uiso 1 1 calc R C .
C148 C 1.4519(4) 0.04878(18) 0.4605(2) 0.070(2) Uani 1 1 d . C .
H148 H 1.4881 0.0357 0.4789 0.084 Uiso 1 1 calc R . .
C149 C 1.3906(3) 0.03697(16) 0.4504(2) 0.0622(18) Uani 1 1 d . . .
H149 H 1.3844 0.0158 0.4622 0.075 Uiso 1 1 calc R C .
C150 C 1.3388(3) 0.05571(14) 0.4233(2) 0.0487(15) Uani 1 1 d . C .
H150 H 1.2968 0.0469 0.4154 0.058 Uiso 1 1 calc R . .
C151 C 1.3002(3) -0.06851(15) 0.2487(2) 0.0452(14) Uani 1 1 d . . .
C152 C 1.3116(3) -0.03917(16) 0.2295(2) 0.0577(17) Uani 1 1 d . D .
H152 H 1.2765 -0.0248 0.2138 0.069 Uiso 1 1 calc R . .
C153 C 1.3732(4) -0.0296(2) 0.2322(3) 0.081(2) Uani 1 1 d . . .
H153 H 1.3801 -0.0093 0.2180 0.098 Uiso 1 1 calc R D .
C154 C 1.4241(4) -0.0505(2) 0.2561(3) 0.088(2) Uani 1 1 d . D .
H154 H 1.4666 -0.0443 0.2589 0.106 Uiso 1 1 calc R . .
C155 C 1.4131(3) -0.0802(2) 0.2758(3) 0.092(3) Uani 1 1 d . . .
H155 H 1.4482 -0.0944 0.2921 0.110 Uiso 1 1 calc R D .
C156 C 1.3515(3) -0.08958(18) 0.2719(2) 0.0653(19) Uani 1 1 d . D .
H156 H 1.3442 -0.1102 0.2850 0.078 Uiso 1 1 calc R . .
C157 C 1.1766(2) -0.08434(12) 0.17455(18) 0.0335(11) Uani 1 1 d . . .
C158 C 1.2036(3) -0.10468(13) 0.14518(18) 0.0425(13) Uani 1 1 d . D .
H158 H 1.2455 -0.1133 0.1614 0.051 Uiso 1 1 calc R . .
C159 C 1.1693(3) -0.11203(14) 0.09303(19) 0.0453(14) Uani 1 1 d . . .
H159 H 1.1869 -0.1264 0.0737 0.054 Uiso 1 1 calc R D .
C160 C 1.1093(3) -0.09864(14) 0.0686(2) 0.0521(15) Uani 1 1 d . D .
H160 H 1.0860 -0.1034 0.0323 0.063 Uiso 1 1 calc R . .
C161 C 1.0839(3) -0.07873(14) 0.0967(2) 0.0548(16) Uani 1 1 d . . .
H161 H 1.0426 -0.0695 0.0796 0.066 Uiso 1 1 calc R D .
C162 C 1.1166(3) -0.07135(13) 0.15003(19) 0.0425(13) Uani 1 1 d . D .
H162 H 1.0976 -0.0575 0.1692 0.051 Uiso 1 1 calc R . .
C163 C 1.2215(3) -0.11863(13) 0.27335(18) 0.0529(17) Uani 1 1 d . . .
H16A H 1.2421 -0.1336 0.2549 0.063 Uiso 1 1 calc R A .
H16B H 1.2481 -0.1183 0.3116 0.063 Uiso 1 1 calc R . .
C164 C 1.1558(4) -0.16621(14) 0.3169(2) 0.0566(17) Uani 1 1 d . . .
C165 C 1.1003(4) -0.18334(15) 0.3167(2) 0.069(2) Uani 1 1 d . A .
H165 H 1.0595 -0.1785 0.2911 0.082 Uiso 1 1 calc R . .
C166 C 1.1066(5) -0.20706(16) 0.3542(3) 0.081(2) Uani 1 1 d . . .
H166 H 1.0699 -0.2193 0.3536 0.097 Uiso 1 1 calc R A .
C167 C 1.1641(5) -0.21340(17) 0.3921(3) 0.079(3) Uani 1 1 d . A .
H167 H 1.1667 -0.2298 0.4179 0.095 Uiso 1 1 calc R . .
C168 C 1.2174(5) -0.19713(16) 0.3938(3) 0.076(2) Uani 1 1 d . . .
H168 H 1.2573 -0.2017 0.4208 0.091 Uiso 1 1 calc R A .
C169 C 1.2130(4) -0.17236(15) 0.3539(2) 0.0633(18) Uani 1 1 d . A .
H169 H 1.2501 -0.1607 0.3540 0.076 Uiso 1 1 calc R . .
C170 C 1.1182(4) -0.15681(14) 0.2033(2) 0.0588(18) Uani 1 1 d . . .
C171 C 1.0647(4) -0.14805(19) 0.1624(3) 0.078(2) Uani 1 1 d . A .
H171 H 1.0391 -0.1301 0.1656 0.093 Uiso 1 1 calc R . .
C172 C 1.0485(5) -0.1665(2) 0.1152(3) 0.106(3) Uani 1 1 d . . .
H172 H 1.0120 -0.1607 0.0855 0.128 Uiso 1 1 calc R A .
C173 C 1.0853(7) -0.1931(2) 0.1118(4) 0.125(4) Uani 1 1 d . A .
H173 H 1.0739 -0.2054 0.0797 0.149 Uiso 1 1 calc R . .
C174 C 1.1350(6) -0.20134(19) 0.1517(3) 0.129(5) Uani 1 1 d . . .
H174 H 1.1584 -0.2204 0.1495 0.155 Uiso 1 1 calc R A .
C175 C 1.1551(5) -0.18250(17) 0.1986(3) 0.105(3) Uani 1 1 d . A .
H175 H 1.1938 -0.1876 0.2267 0.126 Uiso 1 1 calc R . .
C176 C 1.3062(2) -0.06211(14) 0.39877(18) 0.0406(13) Uani 1 1 d . . .
C177 C 1.3436(3) -0.03980(17) 0.3851(2) 0.0587(17) Uani 1 1 d . D .
H177 H 1.3251 -0.0201 0.3680 0.070 Uiso 1 1 calc R . .
C178 C 1.4101(3) -0.0459(2) 0.3963(3) 0.077(2) Uani 1 1 d . . .
H178 H 1.4365 -0.0304 0.3871 0.093 Uiso 1 1 calc R D .
C179 C 1.4354(3) -0.0746(2) 0.4209(3) 0.079(2) Uani 1 1 d . D .
H179 H 1.4799 -0.0788 0.4287 0.094 Uiso 1 1 calc R . .
C180 C 1.3997(3) -0.0967(2) 0.4340(3) 0.086(2) Uani 1 1 d . . .
H180 H 1.4182 -0.1166 0.4503 0.103 Uiso 1 1 calc R D .
C181 C 1.3350(3) -0.09039(17) 0.4235(2) 0.0646(19) Uani 1 1 d . D .
H181 H 1.3096 -0.1060 0.4337 0.078 Uiso 1 1 calc R . .
C182 C 1.2179(2) -0.01904(12) 0.42286(18) 0.0323(11) Uani 1 1 d . . .
C183 C 1.2576(3) -0.01807(14) 0.47624(19) 0.0437(13) Uani 1 1 d . D .
H183 H 1.2872 -0.0352 0.4906 0.052 Uiso 1 1 calc R . .
C184 C 1.2538(3) 0.00791(16) 0.5081(2) 0.0542(16) Uani 1 1 d . . .
H184 H 1.2801 0.0083 0.5446 0.065 Uiso 1 1 calc R D .
C185 C 1.2120(3) 0.03332(16) 0.4871(3) 0.0585(17) Uani 1 1 d . D .
H185 H 1.2104 0.0513 0.5090 0.070 Uiso 1 1 calc R . .
C186 C 1.1733(3) 0.03266(13) 0.4353(2) 0.0492(15) Uani 1 1 d . . .
H186 H 1.1443 0.0501 0.4213 0.059 Uiso 1 1 calc R D .
C187 C 1.1757(2) 0.00633(13) 0.4022(2) 0.0395(13) Uani 1 1 d . D .
H187 H 1.1486 0.0060 0.3659 0.047 Uiso 1 1 calc R . .
C188 C 1.1891(2) -0.08722(11) 0.40754(16) 0.0294(11) Uani 1 1 d . . .
H18A H 1.2116 -0.1075 0.4039 0.035 Uiso 1 1 calc R A .
H18B H 1.1978 -0.0833 0.4460 0.035 Uiso 1 1 calc R . .
C189 C 1.0828(3) -0.12658(13) 0.40899(19) 0.0427(14) Uani 1 1 d . . .
C190 C 1.1271(3) -0.14325(13) 0.4503(2) 0.0520(16) Uani 1 1 d . A .
H190 H 1.1707 -0.1364 0.4626 0.062 Uiso 1 1 calc R . .
C191 C 1.1087(4) -0.17011(15) 0.4744(2) 0.0616(19) Uani 1 1 d . . .
H191 H 1.1397 -0.1819 0.5019 0.074 Uiso 1 1 calc R A .
C192 C 1.0458(5) -0.1790(2) 0.4578(3) 0.102(3) Uani 1 1 d . A .
H192 H 1.0333 -0.1973 0.4740 0.123 Uiso 1 1 calc R . .
C193 C 1.0004(5) -0.1625(2) 0.4185(3) 0.132(4) Uani 1 1 d . . .
H193 H 0.9564 -0.1686 0.4086 0.158 Uiso 1 1 calc R A .
C194 C 1.0183(4) -0.13674(19) 0.3929(3) 0.097(3) Uani 1 1 d . A .
H194 H 0.9869 -0.1259 0.3644 0.116 Uiso 1 1 calc R . .
C195 C 1.0674(2) -0.05806(12) 0.39606(17) 0.0310(11) Uani 1 1 d . . .
C196 C 1.0243(2) -0.03836(11) 0.35832(17) 0.0295(11) Uani 1 1 d . A .
H196 H 1.0134 -0.0434 0.3215 0.035 Uiso 1 1 calc R . .
C197 C 0.9971(2) -0.01149(12) 0.37351(19) 0.0355(12) Uani 1 1 d . . .
H197 H 0.9685 0.0021 0.3473 0.043 Uiso 1 1 calc R A .
C198 C 1.0113(2) -0.00455(13) 0.42649(19) 0.0409(13) Uani 1 1 d . A .
H198 H 0.9921 0.0138 0.4369 0.049 Uiso 1 1 calc R . .
C199 C 1.0534(3) -0.02402(13) 0.46482(19) 0.0435(14) Uani 1 1 d . . .
H199 H 1.0632 -0.0191 0.5015 0.052 Uiso 1 1 calc R A .
C200 C 1.0810(2) -0.05041(13) 0.44992(18) 0.0389(13) Uani 1 1 d . A .
H200 H 1.1099 -0.0637 0.4765 0.047 Uiso 1 1 calc R . .

loop_
_atom_site_aniso_label
_atom_site_aniso_U_11
_atom_site_aniso_U_22
_atom_site_aniso_U_33
_atom_site_aniso_U_23
_atom_site_aniso_U_13
_atom_site_aniso_U_12
Pt1 0.02064(9) 0.03141(11) 0.01858(9) 0.00037(8) 0.00789(7) -0.00008(8)
Cu1 0.0613(4) 0.0337(4) 0.0389(4) 0.0040(3) 0.0282(3) 0.0048(3)
Cu2 0.0263(3) 0.0309(3) 0.0285(3) -0.0002(2) 0.0108(2) -0.0058(2)
Cu3 0.0330(3) 0.0272(3) 0.0291(3) 0.0005(2) 0.0148(2) 0.0062(3)
Cu4 0.0396(3) 0.0346(4) 0.0297(3) -0.0008(3) 0.0147(3) -0.0018(3)
Cu5 0.0373(3) 0.0423(4) 0.0239(3) -0.0008(3) 0.0106(3) -0.0035(3)
Cu6 0.0269(3) 0.0589(5) 0.0245(3) -0.0006(3) 0.0085(2) -0.0137(3)
Cu7 0.0415(4) 0.0469(4) 0.0246(3) 0.0075(3) 0.0129(3) 0.0210(3)
Cu8 0.0621(4) 0.0429(4) 0.0214(3) -0.0039(3) 0.0151(3) -0.0047(3)
P1 0.0364(7) 0.0253(7) 0.0318(7) -0.0018(5) 0.0178(6) -0.0019(6)
P2 0.0271(6) 0.0262(7) 0.0269(6) 0.0011(5) 0.0114(5) -0.0031(5)
P3 0.0755(10) 0.0265(8) 0.0378(7) 0.0007(6) 0.0324(7) -0.0073(7)
P4 0.0311(7) 0.0322(8) 0.0302(6) -0.0022(5) 0.0157(5) -0.0074(6)
P5 0.0321(7) 0.0255(7) 0.0280(6) -0.0017(5) 0.0110(5) 0.0030(5)
P6 0.0501(8) 0.0240(7) 0.0290(6) -0.0018(5) 0.0148(6) -0.0017(6)
P7 0.0341(7) 0.0280(7) 0.0307(6) 0.0047(5) 0.0175(6) 0.0045(6)
P8 0.0368(7) 0.0303(8) 0.0271(6) -0.0014(5) 0.0137(5) 0.0048(6)
P9 0.0325(7) 0.0337(8) 0.0227(6) -0.0010(5) 0.0099(5) -0.0077(6)
P10 0.0223(6) 0.0368(8) 0.0263(6) -0.0028(5) 0.0085(5) -0.0048(5)
P11 0.0442(8) 0.0401(8) 0.0225(6) -0.0011(6) 0.0101(6) -0.0112(6)
P12 0.0331(7) 0.0451(9) 0.0238(6) 0.0020(6) 0.0095(5) -0.0114(6)
P13 0.0366(7) 0.0428(8) 0.0245(6) 0.0042(6) 0.0127(5) 0.0148(6)
P14 0.0819(11) 0.0329(8) 0.0300(7) -0.0006(6) 0.0290(7) 0.0021(8)
P15 0.0303(7) 0.0319(8) 0.0221(6) -0.0009(5) 0.0068(5) 0.0079(6)
P16 0.0495(8) 0.0265(7) 0.0197(6) 0.0013(5) 0.0144(6) 0.0015(6)
C501 0.060(3) 0.037(3) 0.026(2) -0.011(2) 0.017(2) -0.015(3)
N501 0.063(4) 0.033(3) 0.027(2) -0.003(2) 0.014(2) -0.009(3)
N601 0.060(3) 0.037(3) 0.026(2) -0.011(2) 0.017(2) -0.015(3)
C601 0.063(4) 0.033(3) 0.027(2) -0.003(2) 0.014(2) -0.009(3)
C502 0.035(3) 0.032(3) 0.039(3) -0.004(2) 0.014(2) -0.002(2)
N502 0.035(3) 0.041(3) 0.033(2) -0.003(2) 0.012(2) 0.008(2)
N602 0.035(3) 0.032(3) 0.039(3) -0.004(2) 0.014(2) -0.002(2)
C602 0.035(3) 0.041(3) 0.033(2) -0.003(2) 0.012(2) 0.008(2)
C503 0.046(3) 0.040(3) 0.027(2) -0.002(2) 0.013(2) -0.005(2)
N503 0.047(3) 0.033(3) 0.026(2) -0.0031(19) 0.015(2) -0.005(2)
N603 0.046(3) 0.040(3) 0.027(2) -0.002(2) 0.013(2) -0.005(2)
C603 0.047(3) 0.033(3) 0.026(2) -0.0031(19) 0.015(2) -0.005(2)
C504 0.044(3) 0.050(4) 0.039(3) 0.000(3) 0.017(2) -0.002(3)
N504 0.042(3) 0.062(4) 0.036(3) 0.006(3) 0.010(2) -0.003(3)
N604 0.044(3) 0.050(4) 0.039(3) 0.000(3) 0.017(2) -0.002(3)
C604 0.042(3) 0.062(4) 0.036(3) 0.006(3) 0.010(2) -0.003(3)
C505 0.023(2) 0.025(3) 0.020(2) 0.0041(19) 0.0093(19) 0.000(2)
N505 0.040(3) 0.033(3) 0.027(2) -0.0006(18) 0.0162(19) 0.002(2)
C506 0.027(3) 0.033(3) 0.023(2) -0.002(2) 0.011(2) -0.006(2)
N506 0.026(2) 0.037(3) 0.030(2) -0.0022(18) 0.0096(17) -0.001(2)
C507 0.019(2) 0.026(3) 0.022(2) 0.0063(19) 0.0070(18) 0.002(2)
N507 0.026(2) 0.035(3) 0.030(2) 0.0041(18) 0.0114(17) -0.0012(19)
C508 0.026(3) 0.036(3) 0.017(2) 0.000(2) 0.0057(19) -0.002(2)
N508 0.025(2) 0.046(3) 0.030(2) 0.0018(19) 0.0048(17) 0.013(2)
C1 0.031(3) 0.027(3) 0.030(2) -0.003(2) 0.015(2) 0.006(2)
C2 0.040(3) 0.030(3) 0.018(2) 0.001(2) 0.010(2) 0.005(2)
C3 0.036(3) 0.038(3) 0.037(3) -0.003(2) 0.014(2) -0.008(2)
C4 0.033(3) 0.040(3) 0.043(3) -0.001(2) 0.022(2) -0.008(2)
C5 0.039(3) 0.053(4) 0.030(3) 0.006(2) 0.014(2) -0.003(3)
C6 0.041(3) 0.047(3) 0.023(2) -0.003(2) 0.011(2) -0.008(3)
C7 0.061(4) 0.036(3) 0.053(3) -0.012(3) 0.040(3) -0.012(3)
C8 0.097(6) 0.057(5) 0.082(5) -0.019(4) 0.038(4) 0.016(4)
C9 0.154(9) 0.043(5) 0.144(8) -0.016(5) 0.080(7) 0.028(5)
C10 0.175(10) 0.062(6) 0.111(7) -0.038(6) 0.094(8) -0.029(7)
C11 0.115(6) 0.061(5) 0.091(5) -0.040(4) 0.079(5) -0.044(5)
C12 0.075(4) 0.047(4) 0.061(4) -0.026(3) 0.046(3) -0.025(3)
C13 0.030(3) 0.032(3) 0.031(3) -0.006(2) 0.007(2) -0.011(2)
C14 0.040(3) 0.027(3) 0.032(3) 0.006(2) 0.019(2) 0.004(2)
C15 0.037(3) 0.027(3) 0.061(3) 0.003(3) 0.025(3) -0.001(2)
C16 0.051(4) 0.042(4) 0.095(5) 0.013(4) 0.046(4) -0.001(3)
C17 0.096(6) 0.047(4) 0.094(5) 0.028(4) 0.072(5) 0.011(4)
C18 0.094(5) 0.061(5) 0.056(4) 0.026(3) 0.042(4) 0.018(4)
C19 0.063(4) 0.045(4) 0.045(3) 0.014(3) 0.030(3) 0.010(3)
C20 0.031(3) 0.034(3) 0.027(2) 0.003(2) 0.011(2) -0.003(2)
C21 0.034(3) 0.053(4) 0.049(3) 0.004(3) 0.006(3) -0.003(3)
C22 0.035(3) 0.075(5) 0.070(4) 0.002(4) 0.005(3) -0.018(3)
C23 0.031(3) 0.079(5) 0.063(4) 0.017(4) 0.014(3) 0.011(3)
C24 0.044(4) 0.059(4) 0.057(4) 0.003(3) 0.019(3) 0.010(3)
C25 0.035(3) 0.044(4) 0.047(3) 0.000(3) 0.012(2) -0.001(3)
C26 0.090(5) 0.020(3) 0.046(3) 0.006(3) 0.028(3) 0.000(3)
C27 0.097(7) 0.129(9) 0.215(11) 0.138(9) 0.047(7) 0.022(6)
C28 0.110(9) 0.184(13) 0.279(16) 0.187(13) -0.014(9) -0.024(8)
C29 0.201(12) 0.084(7) 0.079(6) 0.042(5) -0.003(7) -0.049(8)
C30 0.172(9) 0.055(5) 0.053(4) 0.005(4) 0.058(5) -0.037(5)
C31 0.108(6) 0.058(4) 0.045(4) 0.016(3) 0.030(4) -0.018(4)
C32 0.050(6) 0.023(4) 0.035(4) 0.015(3) 0.008(5) -0.010(3)
C33 0.079(7) 0.045(5) 0.066(6) -0.013(4) 0.049(5) -0.027(5)
C34 0.149(17) 0.090(9) 0.038(6) -0.023(6) 0.056(8) -0.090(11)
C35 0.169(13) 0.056(7) 0.036(5) -0.004(5) 0.035(7) -0.048(8)
C36 0.082(7) 0.056(7) 0.060(6) 0.007(5) -0.018(5) -0.017(5)
C37 0.061(6) 0.033(5) 0.048(5) -0.009(4) -0.012(4) -0.007(4)
C38 0.036(3) 0.038(3) 0.025(2) 0.002(2) 0.008(2) -0.018(2)
C39 0.045(3) 0.040(3) 0.058(3) 0.007(3) 0.035(3) -0.001(3)
C40 0.057(4) 0.079(5) 0.058(4) 0.015(3) 0.032(3) 0.025(4)
C41 0.060(5) 0.123(8) 0.091(6) 0.024(5) 0.039(4) 0.033(5)
C42 0.117(8) 0.091(7) 0.215(12) 0.004(7) 0.122(9) 0.028(6)
C43 0.105(7) 0.083(7) 0.263(13) -0.083(7) 0.129(9) -0.024(6)
C44 0.058(4) 0.076(5) 0.173(8) -0.056(6) 0.068(5) -0.018(4)
C45 0.043(3) 0.032(3) 0.024(2) -0.002(2) 0.014(2) -0.010(2)
C46 0.053(3) 0.064(4) 0.024(3) -0.010(3) 0.018(2) -0.028(3)
C47 0.084(5) 0.068(5) 0.028(3) -0.010(3) 0.027(3) -0.036(4)
C48 0.078(5) 0.062(4) 0.023(3) 0.007(3) 0.003(3) -0.021(3)
C49 0.060(4) 0.068(4) 0.033(3) 0.013(3) 0.006(3) -0.014(3)
C50 0.045(3) 0.042(3) 0.034(3) 0.004(2) 0.018(2) -0.008(3)
C51 0.037(3) 0.031(3) 0.035(3) 0.004(2) 0.011(2) 0.004(2)
C52 0.045(3) 0.046(4) 0.054(3) -0.003(3) 0.002(3) 0.003(3)
C53 0.057(4) 0.049(4) 0.069(4) -0.008(3) -0.009(3) -0.006(3)
C54 0.042(4) 0.080(5) 0.071(5) -0.007(4) -0.002(3) -0.016(4)
C55 0.033(4) 0.131(8) 0.106(6) -0.028(6) 0.021(4) 0.006(4)
C56 0.035(3) 0.082(5) 0.081(5) -0.032(4) 0.017(3) -0.002(3)
C57 0.033(3) 0.028(3) 0.026(2) -0.005(2) 0.010(2) 0.001(2)
C58 0.047(3) 0.048(4) 0.037(3) 0.006(3) 0.016(3) 0.004(3)
C59 0.076(4) 0.052(4) 0.036(3) 0.009(3) 0.022(3) 0.009(3)
C60 0.074(4) 0.043(4) 0.051(3) 0.001(3) 0.043(3) 0.000(3)
C61 0.052(3) 0.035(3) 0.050(3) 0.002(3) 0.026(3) 0.004(3)
C62 0.052(3) 0.028(3) 0.030(3) 0.001(2) 0.015(2) 0.004(2)
C63 0.035(3) 0.030(3) 0.035(3) 0.002(2) 0.017(2) 0.007(2)
C64 0.064(4) 0.022(3) 0.035(3) -0.002(2) 0.013(3) -0.010(3)
C65 0.086(5) 0.038(4) 0.043(3) 0.004(3) 0.028(3) 0.002(3)
C66 0.115(6) 0.045(4) 0.053(4) 0.008(3) 0.033(4) 0.007(4)
C67 0.131(7) 0.056(5) 0.049(4) 0.013(3) 0.032(4) -0.027(5)
C68 0.087(5) 0.089(6) 0.094(6) 0.016(5) 0.054(5) -0.015(5)
C69 0.060(4) 0.050(4) 0.070(4) 0.016(3) 0.028(3) -0.005(3)
C70 0.119(6) 0.022(3) 0.028(3) 0.004(2) 0.027(3) 0.009(3)
C71 0.181(9) 0.031(4) 0.092(5) -0.002(4) 0.093(6) 0.022(5)
C72 0.275(17) 0.074(8) 0.122(9) 0.021(6) 0.135(10) 0.069(9)
C73 0.39(3) 0.053(7) 0.081(8) 0.019(5) 0.130(13) 0.062(11)
C74 0.305(18) 0.043(6) 0.046(5) -0.010(4) 0.007(8) -0.027(8)
C75 0.173(8) 0.040(4) 0.047(4) -0.011(3) 0.018(5) -0.005(5)
C76 0.030(3) 0.039(3) 0.037(3) 0.007(2) 0.014(2) 0.001(2)
C77 0.067(4) 0.059(4) 0.054(4) 0.019(3) 0.043(3) 0.014(3)
C78 0.077(5) 0.092(6) 0.054(4) 0.039(4) 0.044(4) 0.021(4)
C79 0.055(4) 0.076(5) 0.061(4) 0.036(4) 0.021(3) 0.002(4)
C80 0.036(3) 0.046(4) 0.053(3) 0.024(3) 0.014(3) 0.012(3)
C81 0.028(3) 0.044(3) 0.042(3) 0.004(3) 0.014(2) -0.003(2)
C82 0.036(3) 0.042(3) 0.039(3) 0.006(2) 0.018(2) 0.004(3)
C83 0.030(3) 0.074(5) 0.126(6) -0.035(5) 0.029(4) -0.003(3)
C84 0.049(4) 0.093(6) 0.124(7) -0.039(5) 0.034(4) -0.012(4)
C85 0.034(4) 0.106(7) 0.080(5) 0.015(5) 0.019(3) 0.001(4)
C86 0.053(5) 0.066(5) 0.165(8) -0.007(5) 0.036(5) 0.023(4)
C87 0.044(4) 0.060(5) 0.121(6) -0.029(4) 0.022(4) 0.011(3)
C88 0.036(3) 0.036(3) 0.034(3) 0.002(2) 0.019(2) 0.008(2)
C89 0.036(3) 0.033(3) 0.032(3) -0.002(2) 0.015(2) 0.003(2)
C90 0.041(3) 0.033(3) 0.031(3) -0.002(2) 0.009(2) 0.005(2)
C91 0.039(3) 0.039(4) 0.052(3) -0.006(3) 0.003(3) 0.014(3)
C92 0.050(4) 0.037(4) 0.050(3) 0.015(3) 0.003(3) 0.005(3)
C93 0.073(4) 0.074(5) 0.036(3) 0.025(3) 0.020(3) 0.013(4)
C94 0.060(4) 0.070(4) 0.040(3) 0.008(3) 0.031(3) 0.017(3)
C95 0.047(3) 0.040(3) 0.041(3) -0.008(3) 0.006(3) 0.009(3)
C96 0.070(4) 0.034(3) 0.038(3) 0.002(3) 0.022(3) 0.014(3)
C97 0.084(5) 0.047(4) 0.046(3) -0.003(3) 0.017(3) 0.025(4)
C98 0.091(6) 0.064(5) 0.116(7) -0.054(5) 0.016(5) 0.011(5)
C99 0.056(5) 0.157(10) 0.289(15) -0.168(11) 0.014(7) -0.017(6)
C100 0.054(5) 0.097(7) 0.200(10) -0.112(7) 0.033(5) -0.012(4)
C101 0.050(3) 0.033(3) 0.025(2) 0.001(2) 0.018(2) -0.005(3)
C102 0.072(5) 0.060(5) 0.115(6) 0.047(4) 0.047(4) 0.009(4)
C103 0.087(5) 0.059(5) 0.118(6) 0.047(5) 0.043(5) 0.025(4)
C104 0.085(5) 0.036(4) 0.058(4) 0.009(3) 0.035(4) -0.004(3)
C105 0.072(4) 0.046(4) 0.040(3) 0.002(3) 0.016(3) -0.021(3)
C106 0.046(3) 0.050(4) 0.034(3) 0.006(3) 0.006(2) -0.011(3)
C107 0.031(3) 0.029(3) 0.023(2) 0.000(2) 0.002(2) 0.000(2)
C108 0.046(3) 0.050(4) 0.035(3) -0.009(3) 0.015(2) -0.005(3)
C109 0.060(4) 0.053(4) 0.035(3) -0.018(3) 0.004(3) 0.002(3)
C110 0.051(4) 0.028(3) 0.044(3) -0.006(3) -0.009(3) -0.006(3)
C111 0.040(3) 0.036(3) 0.051(3) 0.008(3) 0.002(3) -0.007(3)
C112 0.034(3) 0.037(3) 0.031(3) 0.007(2) 0.005(2) -0.004(2)
C113 0.031(3) 0.036(3) 0.032(3) -0.002(2) 0.015(2) -0.009(2)
C114 0.025(3) 0.063(4) 0.030(3) -0.014(3) 0.012(2) -0.010(3)
C115 0.033(3) 0.070(4) 0.062(4) -0.006(3) 0.021(3) -0.011(3)
C116 0.032(4) 0.120(7) 0.084(5) -0.034(5) 0.022(4) -0.033(4)
C117 0.033(4) 0.132(8) 0.051(4) -0.018(4) 0.010(3) 0.005(4)
C118 0.032(3) 0.099(6) 0.058(4) 0.010(4) 0.010(3) 0.015(4)
C119 0.034(3) 0.073(5) 0.046(3) 0.001(3) 0.013(3) 0.000(3)
C120 0.030(3) 0.036(3) 0.029(3) -0.005(2) 0.005(2) -0.001(2)
C121 0.048(3) 0.077(5) 0.035(3) -0.013(3) 0.016(3) -0.013(3)
C122 0.061(4) 0.094(6) 0.034(3) -0.028(3) 0.011(3) -0.004(4)
C123 0.060(4) 0.067(5) 0.038(3) -0.023(3) -0.004(3) 0.009(4)
C124 0.037(3) 0.041(4) 0.052(3) -0.009(3) -0.005(3) -0.003(3)
C125 0.029(3) 0.042(3) 0.040(3) -0.009(2) 0.000(2) -0.002(2)
C126 0.049(3) 0.041(3) 0.021(2) -0.002(2) 0.010(2) -0.006(3)
C127 0.058(4) 0.054(4) 0.033(3) -0.006(3) 0.012(3) -0.017(3)
C128 0.075(4) 0.063(4) 0.035(3) -0.009(3) 0.020(3) -0.019(3)
C129 0.113(6) 0.069(5) 0.059(4) -0.031(4) 0.043(4) -0.018(4)
C130 0.073(5) 0.088(6) 0.085(5) -0.037(4) 0.045(4) -0.020(4)
C131 0.058(4) 0.069(5) 0.051(4) -0.020(3) 0.021(3) -0.016(3)
C132 0.088(5) 0.043(4) 0.024(3) -0.009(3) 0.019(3) -0.026(3)
C133 0.128(6) 0.050(4) 0.034(3) 0.002(3) 0.020(4) -0.013(4)
C134 0.237(13) 0.045(5) 0.040(4) 0.002(3) 0.038(6) -0.038(7)
C135 0.248(15) 0.074(7) 0.059(5) -0.011(5) 0.076(8) -0.073(9)
C136 0.172(10) 0.106(8) 0.101(7) -0.036(6) 0.097(7) -0.082(7)
C137 0.110(6) 0.062(5) 0.065(4) -0.013(3) 0.059(4) -0.047(4)
C138 0.037(3) 0.044(3) 0.027(2) -0.001(2) 0.015(2) -0.017(2)
C139 0.063(4) 0.035(3) 0.034(3) 0.000(2) 0.027(3) -0.016(3)
C140 0.066(4) 0.039(3) 0.047(3) -0.004(3) 0.032(3) -0.014(3)
C141 0.093(5) 0.048(4) 0.084(5) -0.012(4) 0.062(4) -0.024(4)
C142 0.137(7) 0.042(4) 0.075(5) -0.016(3) 0.076(5) -0.025(4)
C143 0.107(6) 0.063(5) 0.048(4) -0.019(3) 0.039(4) -0.030(4)
C144 0.081(5) 0.059(4) 0.035(3) -0.008(3) 0.022(3) -0.023(3)
C145 0.038(3) 0.047(3) 0.022(2) 0.001(2) 0.006(2) -0.007(2)
C146 0.040(3) 0.070(5) 0.053(4) 0.007(3) 0.002(3) -0.014(3)
C147 0.034(3) 0.093(6) 0.070(4) 0.002(4) -0.007(3) -0.011(4)
C148 0.082(5) 0.057(5) 0.051(4) 0.003(3) -0.003(3) 0.013(4)
C149 0.062(4) 0.048(4) 0.059(4) 0.004(3) -0.004(3) -0.007(3)
C150 0.048(3) 0.056(4) 0.037(3) 0.007(3) 0.006(3) -0.011(3)
C151 0.041(3) 0.067(4) 0.033(3) -0.009(3) 0.019(2) 0.000(3)
C152 0.045(4) 0.074(5) 0.058(4) 0.002(3) 0.024(3) -0.002(3)
C153 0.073(5) 0.090(6) 0.098(6) -0.010(5) 0.050(5) -0.018(5)
C154 0.058(5) 0.130(8) 0.091(6) -0.003(5) 0.044(4) -0.011(5)
C155 0.049(4) 0.153(9) 0.073(5) 0.008(5) 0.020(4) 0.016(5)
C156 0.045(4) 0.097(6) 0.058(4) 0.011(4) 0.023(3) 0.023(4)
C157 0.040(3) 0.033(3) 0.031(3) 0.004(2) 0.017(2) 0.006(2)
C158 0.058(3) 0.047(4) 0.026(3) 0.008(2) 0.018(2) 0.014(3)
C159 0.063(4) 0.050(4) 0.030(3) 0.002(3) 0.025(3) 0.004(3)
C160 0.068(4) 0.052(4) 0.028(3) -0.005(3) 0.005(3) 0.001(3)
C161 0.058(4) 0.048(4) 0.044(3) -0.009(3) -0.003(3) 0.014(3)
C162 0.050(3) 0.036(3) 0.036(3) -0.003(2) 0.006(2) 0.009(3)
C163 0.087(4) 0.047(4) 0.022(3) 0.007(2) 0.016(3) 0.050(3)
C164 0.107(5) 0.035(4) 0.039(3) -0.003(3) 0.039(4) 0.006(4)
C165 0.117(6) 0.048(4) 0.057(4) -0.004(3) 0.051(4) -0.014(4)
C166 0.150(8) 0.040(4) 0.079(5) -0.001(4) 0.074(6) -0.010(5)
C167 0.165(9) 0.041(4) 0.051(4) 0.013(3) 0.063(5) 0.031(5)
C168 0.156(8) 0.035(4) 0.059(4) 0.008(3) 0.067(5) 0.028(5)
C169 0.106(6) 0.040(4) 0.050(4) -0.001(3) 0.035(4) 0.027(4)
C170 0.117(6) 0.030(4) 0.040(3) -0.003(3) 0.040(4) 0.000(4)
C171 0.110(6) 0.085(6) 0.048(4) -0.018(4) 0.039(4) -0.049(5)
C172 0.149(8) 0.123(8) 0.051(4) -0.029(5) 0.040(5) -0.079(7)
C173 0.264(15) 0.064(6) 0.084(7) -0.031(5) 0.109(9) -0.051(8)
C174 0.304(15) 0.041(5) 0.056(5) -0.004(4) 0.077(7) 0.020(7)
C175 0.238(11) 0.043(4) 0.056(4) 0.004(3) 0.079(6) 0.021(6)
C176 0.034(3) 0.060(4) 0.028(3) -0.011(3) 0.009(2) 0.011(3)
C177 0.042(3) 0.077(5) 0.053(4) -0.003(3) 0.011(3) 0.004(3)
C178 0.046(4) 0.121(7) 0.065(4) -0.012(4) 0.020(3) 0.000(4)
C179 0.041(4) 0.125(7) 0.061(4) -0.013(5) 0.004(3) 0.033(5)
C180 0.050(4) 0.114(7) 0.081(5) 0.005(5) 0.006(4) 0.037(5)
C181 0.047(4) 0.087(5) 0.048(4) 0.006(3) 0.000(3) 0.032(4)
C182 0.030(3) 0.035(3) 0.033(3) -0.005(2) 0.013(2) 0.003(2)
C183 0.049(3) 0.053(4) 0.029(3) -0.007(3) 0.013(2) -0.005(3)
C184 0.063(4) 0.062(4) 0.040(3) -0.023(3) 0.022(3) -0.013(3)
C185 0.061(4) 0.057(4) 0.070(4) -0.035(4) 0.039(4) -0.018(3)
C186 0.047(3) 0.034(3) 0.075(4) -0.013(3) 0.032(3) -0.002(3)
C187 0.027(3) 0.041(3) 0.050(3) -0.014(3) 0.013(2) -0.007(2)
C188 0.040(3) 0.030(3) 0.018(2) 0.001(2) 0.010(2) 0.010(2)
C189 0.074(4) 0.030(3) 0.029(3) 0.000(2) 0.024(3) -0.005(3)
C190 0.095(5) 0.032(3) 0.043(3) 0.010(3) 0.043(3) 0.015(3)
C191 0.118(6) 0.041(4) 0.041(3) 0.009(3) 0.048(4) 0.020(4)
C192 0.174(10) 0.069(6) 0.061(5) 0.020(4) 0.036(6) -0.042(6)
C193 0.132(8) 0.140(9) 0.097(6) 0.050(6) 0.003(6) -0.081(7)
C194 0.110(6) 0.098(6) 0.060(4) 0.031(4) 0.001(4) -0.058(5)
C195 0.038(3) 0.036(3) 0.021(2) 0.003(2) 0.012(2) -0.001(2)
C196 0.037(3) 0.028(3) 0.024(2) -0.001(2) 0.011(2) -0.005(2)
C197 0.043(3) 0.031(3) 0.036(3) 0.007(2) 0.018(2) 0.003(2)
C198 0.049(3) 0.036(3) 0.042(3) -0.001(3) 0.022(3) 0.007(3)
C199 0.058(4) 0.051(4) 0.026(3) -0.008(2) 0.020(3) 0.007(3)
C200 0.053(3) 0.045(3) 0.022(2) 0.002(2) 0.017(2) 0.008(3)

loop_
_atom_type_symbol
_atom_type_description
_atom_type_scat_dispersion_real
_atom_type_scat_dispersion_imag
_atom_type_scat_source
C C 0.0033 0.0016 'International Tables Vol C Tables 4.2.6.8 and 6.1.1.4'
H H 0.0000 0.0000 'International Tables Vol C Tables 4.2.6.8 and 6.1.1.4'
Cl Cl 0.1484 0.1585 'International Tables Vol C Tables 4.2.6.8 and 6.1.1.4'
Cu Cu 0.3201 1.2651 'International Tables Vol C Tables 4.2.6.8 and 6.1.1.4'
F F 0.0171 0.0103 'International Tables Vol C Tables 4.2.6.8 and 6.1.1.4'
N N 0.0061 0.0033 'International Tables Vol C Tables 4.2.6.8 and 6.1.1.4'
P P 0.1023 0.0942 'International Tables Vol C Tables 4.2.6.8 and 6.1.1.4'
Pt Pt -1.7033 8.3905 'International Tables Vol C Tables 4.2.6.8 and 6.1.1.4'

loop_
_geom_angle_atom_site_label_1
_geom_angle_atom_site_label_2
_geom_angle_atom_site_label_3
_geom_angle
C506 Pt1 C507 90.70(18)
C506 Pt1 C505 88.15(18)
C507 Pt1 C505 177.12(17)
C506 Pt1 C508 177.69(16)
C507 Pt1 C508 89.43(18)
C505 Pt1 C508 91.82(18)
N501 Cu1 P3 128.63(14)
N501 Cu1 P1 113.45(14)
P3 Cu1 P1 114.01(6)
N505 Cu2 C502 96.33(17)
N505 Cu2 P4 117.68(11)
C502 Cu2 P4 111.33(13)
N505 Cu2 P2 115.69(11)
C502 Cu2 P2 99.31(13)
P4 Cu2 P2 113.26(5)
N506 Cu3 N502 95.93(17)
N506 Cu3 P5 116.78(12)
N502 Cu3 P5 112.11(13)
N506 Cu3 P7 116.32(11)
N502 Cu3 P7 99.60(12)
P5 Cu3 P7 113.12(5)
C503 Cu4 P6 128.66(13)
C503 Cu4 P8 116.91(13)
P6 Cu4 P8 110.69(5)
N503 Cu5 P11 127.71(13)
N503 Cu5 P9 116.93(13)
P11 Cu5 P9 111.65(5)
N507 Cu6 C504 94.14(18)
N507 Cu6 P12 118.55(12)
C504 Cu6 P12 113.35(14)
N507 Cu6 P10 118.81(11)
C504 Cu6 P10 96.94(13)
P12 Cu6 P10 111.21(5)
N504 Cu7 N508 96.18(19)
N504 Cu7 P13 114.87(15)
N508 Cu7 P13 118.53(12)
N504 Cu7 P15 97.80(13)
N508 Cu7 P15 116.53(11)
P13 Cu7 P15 110.25(5)
C501 Cu8 P14 128.44(14)
C501 Cu8 P16 115.38(13)
P14 Cu8 P16 110.29(6)
C1 P1 C13 106.1(2)
C1 P1 C7 102.0(2)
C13 P1 C7 103.8(2)
C1 P1 Cu1 120.01(15)
C13 P1 Cu1 111.12(15)
C7 P1 Cu1 112.30(19)
C20 P2 C14 102.3(2)
C20 P2 C13 104.4(2)
C14 P2 C13 101.8(2)
C20 P2 Cu2 108.85(14)
C14 P2 Cu2 113.59(16)
C13 P2 Cu2 123.67(16)
C232 P3 C38 122.9(7)
C232 P3 C26 97.4(6)
C38 P3 C26 104.3(2)
C232 P3 C32 24.1(6)
C38 P3 C32 98.9(3)
C26 P3 C32 103.7(3)
C232 P3 Cu1 97.1(6)
C38 P3 Cu1 116.92(16)
C26 P3 Cu1 117.6(2)
C32 P3 Cu1 113.1(2)
C39 P4 C45 103.7(2)
C39 P4 C38 101.8(2)
C45 P4 C38 101.9(2)
C39 P4 Cu2 111.33(17)
C45 P4 Cu2 123.06(16)
C38 P4 Cu2 112.58(15)
C57 P5 C51 103.7(2)
C57 P5 C63 102.3(2)
C51 P5 C63 102.9(2)
C57 P5 Cu3 121.95(16)
C51 P5 Cu3 111.74(16)
C63 P5 Cu3 112.13(16)
C64 P6 C63 104.8(2)
C64 P6 C70 100.5(2)
C63 P6 C70 103.5(3)
C64 P6 Cu4 119.26(19)
C63 P6 Cu4 117.95(16)
C70 P6 Cu4 108.36(19)
C82 P7 C76 102.4(2)
C82 P7 C88 102.7(2)
C76 P7 C88 102.7(2)
C82 P7 Cu3 108.59(16)
C76 P7 Cu3 114.46(17)
C88 P7 Cu3 123.50(15)
C89 P8 C88 105.1(2)
C89 P8 C95 102.3(2)
C88 P8 C95 103.2(2)
C89 P8 Cu4 118.31(15)
C88 P8 Cu4 112.64(15)
C95 P8 Cu4 113.65(19)
C107 P9 C113 104.7(2)
C107 P9 C101 101.2(2)
C113 P9 C101 103.3(2)
C107 P9 Cu5 118.98(15)
C113 P9 Cu5 112.06(15)
C101 P9 Cu5 114.88(16)
C114 P10 C120 102.3(2)
C114 P10 C113 103.3(2)
C120 P10 C113 103.5(2)
C114 P10 Cu6 107.72(16)
C120 P10 Cu6 113.61(16)
C113 P10 Cu6 123.92(15)
C132 P11 C138 103.5(3)
C132 P11 C126 100.3(2)
C138 P11 C126 103.6(2)
C132 P11 Cu5 108.04(18)
C138 P11 Cu5 119.12(17)
C126 P11 Cu5 119.60(17)
C145 P12 C139 102.8(2)
C145 P12 C138 104.2(2)
C139 P12 C138 101.7(2)
C145 P12 Cu6 111.46(17)
C139 P12 Cu6 123.61(18)
C138 P12 Cu6 111.08(15)
C151 P13 C157 103.7(2)
C151 P13 C163 104.8(3)
C157 P13 C163 101.5(2)
C151 P13 Cu7 112.01(18)
C157 P13 Cu7 121.96(16)
C163 P13 Cu7 111.08(16)
C163 P14 C170 104.0(3)
C163 P14 C164 105.1(3)
C170 P14 C164 102.6(3)
C163 P14 Cu8 119.41(17)
C170 P14 Cu8 120.4(2)
C164 P14 Cu8 103.0(2)
C176 P15 C182 103.2(2)
C176 P15 C188 102.8(2)
C182 P15 C188 102.9(2)
C176 P15 Cu7 109.05(16)
C182 P15 Cu7 114.29(16)
C188 P15 Cu7 122.52(15)
C195 P16 C188 104.4(2)
C195 P16 C189 103.3(2)
C188 P16 C189 103.7(2)
C195 P16 Cu8 116.83(15)
C188 P16 Cu8 114.82(14)
C189 P16 Cu8 112.33(17)
N501 C501 Cu8 174.6(4)
C501 N501 Cu1 171.5(4)
N502 C502 Cu2 161.3(4)
C502 N502 Cu3 162.9(4)
N503 C503 Cu4 174.5(4)
C503 N503 Cu5 175.3(4)
N504 C504 Cu6 161.8(5)
C504 N504 Cu7 162.0(5)
N505 C505 Pt1 176.4(4)
C505 N505 Cu2 150.3(4)
N506 C506 Pt1 175.7(4)
C506 N506 Cu3 150.4(4)
N507 C507 Pt1 176.1(4)
C507 N507 Cu6 151.1(4)
N508 C508 Pt1 177.4(4)
C508 N508 Cu7 146.2(4)
C6 C1 C2 118.9(4)
C6 C1 P1 122.1(4)
C2 C1 P1 118.9(3)
C1 C2 C3 120.7(4)
C4 C3 C2 119.7(5)
C3 C4 C5 120.3(5)
C4 C5 C6 120.6(5)
C1 C6 C5 119.7(5)
C12 C7 C8 117.5(6)
C12 C7 P1 125.4(5)
C8 C7 P1 116.9(5)
C7 C8 C9 118.8(7)
C10 C9 C8 122.4(9)
C11 C10 C9 119.3(8)
C10 C11 C12 120.1(8)
C7 C12 C11 121.9(7)
P1 C13 P2 110.6(2)
C15 C14 C19 120.4(5)
C15 C14 P2 118.8(4)
C19 C14 P2 120.7(4)
C16 C15 C14 119.8(5)
C15 C16 C17 119.1(6)
C18 C17 C16 122.2(6)
C17 C18 C19 119.0(6)
C18 C19 C14 119.4(6)
C21 C20 C25 119.2(5)
C21 C20 P2 123.3(4)
C25 C20 P2 117.1(4)
C20 C21 C22 119.0(6)
C23 C22 C21 121.0(6)
C24 C23 C22 119.8(5)
C23 C24 C25 120.5(6)
C24 C25 C20 120.5(5)
C27 C26 C31 116.3(6)
C27 C26 P3 120.3(5)
C31 C26 P3 123.4(5)
C26 C27 C28 122.2(8)
C29 C28 C27 117.5(9)
C30 C29 C28 121.9(9)
C29 C30 C31 120.8(8)
C26 C31 C30 121.2(7)
C33 C32 C37 117.8(8)
C33 C32 P3 119.9(8)
C37 C32 P3 122.2(6)
C32 C33 C34 123.8(10)
C35 C34 C33 118.1(14)
C34 C35 C36 123.3(12)
C37 C36 C35 116.8(10)
C36 C37 C32 120.1(9)
C233 C232 C237 120.0
C233 C232 P3 130.7(11)
C237 C232 P3 109.2(11)
C234 C233 C232 120.0
C233 C234 C235 120.0
C234 C235 C236 120.0
C237 C236 C235 120.0
C236 C237 C232 120.0
P3 C38 P4 111.4(2)
C40 C39 C44 118.5(6)
C40 C39 P4 124.0(5)
C44 C39 P4 117.1(5)
C39 C40 C41 121.5(7)
C42 C41 C40 120.2(8)
C43 C42 C41 119.9(8)
C42 C43 C44 120.4(9)
C39 C44 C43 119.3(8)
C50 C45 C46 119.2(4)
C50 C45 P4 119.9(3)
C46 C45 P4 121.0(4)
C47 C46 C45 120.1(5)
C48 C47 C46 120.2(5)
C47 C48 C49 120.5(5)
C48 C49 C50 119.7(5)
C45 C50 C49 120.4(5)
C52 C51 C56 117.6(5)
C52 C51 P5 118.6(4)
C56 C51 P5 123.4(4)
C51 C52 C53 121.2(6)
C54 C53 C52 121.0(6)
C53 C54 C55 119.0(6)
C54 C55 C56 120.6(6)
C51 C56 C55 120.5(6)
C62 C57 C58 118.9(4)
C62 C57 P5 120.1(3)
C58 C57 P5 121.0(4)
C59 C58 C57 119.6(5)
C60 C59 C58 120.3(5)
C61 C60 C59 120.4(5)
C60 C61 C62 120.1(5)
C57 C62 C61 120.7(5)
P6 C63 P5 110.9(2)
C69 C64 C65 119.0(5)
C69 C64 P6 120.0(4)
C65 C64 P6 120.9(4)
C66 C65 C64 121.0(6)
C67 C66 C65 120.6(7)
C66 C67 C68 119.1(6)
C67 C68 C69 120.5(7)
C64 C69 C68 119.7(6)
C71 C70 C75 119.6(6)
C71 C70 P6 125.2(5)
C75 C70 P6 115.2(6)
C72 C71 C70 119.7(10)
C73 C72 C71 119.8(13)
C72 C73 C74 122.3(11)
C73 C74 C75 117.4(12)
C70 C75 C74 121.2(10)
C81 C76 C77 118.5(5)
C81 C76 P7 119.4(4)
C77 C76 P7 122.0(4)
C78 C77 C76 121.4(6)
C77 C78 C79 119.6(5)
C80 C79 C78 120.4(5)
C79 C80 C81 119.6(5)
C76 C81 C80 120.3(5)
C87 C82 C83 117.6(5)
C87 C82 P7 124.4(5)
C83 C82 P7 117.7(4)
C84 C83 C82 121.6(6)
C85 C84 C83 120.3(7)
C86 C85 C84 120.1(6)
C85 C86 C87 119.6(7)
C82 C87 C86 120.8(6)
P8 C88 P7 111.9(2)
C90 C89 C94 119.0(5)
C90 C89 P8 119.4(4)
C94 C89 P8 121.7(4)
C89 C90 C91 120.1(5)
C92 C91 C90 121.2(5)
C91 C92 C93 119.1(5)
C92 C93 C94 121.4(5)
C89 C94 C93 119.2(5)
C100 C95 C96 117.9(5)
C100 C95 P8 117.8(4)
C96 C95 P8 124.2(4)
C97 C96 C95 122.1(6)
C98 C97 C96 119.8(6)
C97 C98 C99 120.6(7)
C100 C99 C98 119.6(8)
C95 C100 C99 120.0(7)
C106 C101 C102 118.5(5)
C106 C101 P9 123.3(4)
C102 C101 P9 118.2(4)
C101 C102 C103 119.8(6)
C104 C103 C102 120.3(7)
C105 C104 C103 118.9(6)
C104 C105 C106 122.5(6)
C101 C106 C105 119.9(5)
C112 C107 C108 120.0(4)
C112 C107 P9 119.1(4)
C108 C107 P9 120.8(4)
C109 C108 C107 119.0(5)
C110 C109 C108 121.2(5)
C109 C110 C111 119.7(5)
C110 C111 C112 120.6(5)
C107 C112 C111 119.4(5)
P9 C113 P10 110.9(2)
C115 C114 C119 118.8(5)
C115 C114 P10 124.6(5)
C119 C114 P10 116.5(4)
C116 C115 C114 120.2(6)
C117 C116 C115 119.6(7)
C116 C117 C118 119.6(6)
C119 C118 C117 120.9(7)
C118 C119 C114 120.8(6)
C121 C120 C125 118.8(5)
C121 C120 P10 121.8(4)
C125 C120 P10 119.4(4)
C120 C121 C122 120.3(6)
C123 C122 C121 121.3(6)
C124 C123 C122 119.1(6)
C123 C124 C125 121.0(5)
C120 C125 C124 119.5(5)
C131 C126 C127 119.9(5)
C131 C126 P11 119.8(4)
C127 C126 P11 120.2(4)
C126 C127 C128 120.0(6)
C129 C128 C127 120.1(6)
C128 C129 C130 121.1(6)
C129 C130 C131 118.9(6)
C126 C131 C130 120.0(6)
C133 C132 C137 118.2(6)
C133 C132 P11 116.2(5)
C137 C132 P11 125.6(5)
C132 C133 C134 119.5(8)
C135 C134 C133 121.3(10)
C136 C135 C134 119.7(9)
C135 C136 C137 120.9(10)
C132 C137 C136 120.5(8)
P11 C138 P12 111.8(2)
C144 C139 C140 118.6(5)
C144 C139 P12 121.9(4)
C140 C139 P12 119.5(4)
C139 C140 C141 120.3(6)
C142 C141 C140 119.7(7)
C143 C142 C141 120.5(6)
C142 C143 C144 120.6(6)
C139 C144 C143 120.3(6)
C146 C145 C150 118.5(5)
C146 C145 P12 124.0(4)
C150 C145 P12 117.4(4)
C147 C146 C145 119.6(6)
C148 C147 C146 120.5(6)
C147 C148 C149 119.6(6)
C150 C149 C148 120.0(6)
C149 C150 C145 121.8(5)
C152 C151 C156 119.2(6)
C152 C151 P13 117.1(4)
C156 C151 P13 123.6(5)
C153 C152 C151 121.9(6)
C154 C153 C152 118.6(7)
C155 C154 C153 119.9(7)
C154 C155 C156 120.8(7)
C155 C156 C151 119.6(7)
C162 C157 C158 119.2(4)
C162 C157 P13 120.0(4)
C158 C157 P13 120.7(4)
C159 C158 C157 120.0(5)
C160 C159 C158 120.3(5)
C159 C160 C161 119.5(5)
C160 C161 C162 121.8(5)
C157 C162 C161 119.1(5)
P14 C163 P13 111.9(3)
C169 C164 C165 120.8(6)
C169 C164 P14 123.6(5)
C165 C164 P14 115.5(5)
C166 C165 C164 118.5(7)
C165 C166 C167 121.3(8)
C168 C167 C166 121.5(7)
C167 C168 C169 118.9(8)
C164 C169 C168 119.0(7)
C171 C170 C175 121.1(6)
C171 C170 P14 120.0(5)
C175 C170 P14 118.8(6)
C170 C171 C172 117.7(8)
C173 C172 C171 120.3(9)
C174 C173 C172 120.6(9)
C173 C174 C175 120.9(9)
C170 C175 C174 119.1(9)
C181 C176 C177 118.0(5)
C181 C176 P15 125.3(5)
C177 C176 P15 116.6(4)
C176 C177 C178 120.3(7)
C179 C178 C177 118.5(7)
C180 C179 C178 122.1(7)
C179 C180 C181 119.1(8)
C176 C181 C180 122.0(7)
C187 C182 C183 119.5(5)
C187 C182 P15 118.7(4)
C183 C182 P15 121.8(4)
C184 C183 C182 120.0(5)
C185 C184 C183 120.3(5)
C186 C185 C184 120.2(5)
C185 C186 C187 120.6(6)
C186 C187 C182 119.4(5)
P16 C188 P15 111.5(2)
C190 C189 C194 117.9(5)
C190 C189 P16 124.0(5)
C194 C189 P16 118.1(4)
C189 C190 C191 121.1(6)
C192 C191 C190 119.1(6)
C191 C192 C193 121.5(7)
C194 C193 C192 120.0(8)
C193 C194 C189 120.3(7)
C200 C195 C196 118.1(4)
C200 C195 P16 122.7(4)
C196 C195 P16 119.2(3)
C197 C196 C195 120.8(4)
C198 C197 C196 119.8(5)
C197 C198 C199 120.4(5)
C200 C199 C198 120.0(5)
C199 C200 C195 120.9(5)

loop_
_geom_bond_atom_site_label_1
_geom_bond_atom_site_label_2
_geom_bond_distance
Pt1 C506 1.980(5)
Pt1 C507 1.992(5)
Pt1 C505 1.986(5)
Pt1 C508 1.994(5)
Cu1 N501 1.924(6)
Cu1 P3 2.2525(16)
Cu1 P1 2.2540(13)
Cu2 N505 1.991(4)
Cu2 C502 1.993(5)
Cu2 P4 2.2367(13)
Cu2 P2 2.2732(13)
Cu3 N506 2.004(4)
Cu3 N502 2.004(5)
Cu3 P5 2.2437(13)
Cu3 P7 2.2708(13)
Cu4 C503 1.930(5)
Cu4 P6 2.2449(15)
Cu4 P8 2.2656(13)
Cu5 N503 1.921(5)
Cu5 P11 2.2606(14)
Cu5 P9 2.2676(13)
Cu6 N507 1.983(4)
Cu6 C504 2.027(6)
Cu6 P12 2.2500(14)
Cu6 P10 2.2670(13)
Cu7 N504 2.019(6)
Cu7 N508 1.994(4)
Cu7 P13 2.2428(14)
Cu7 P15 2.2596(13)
Cu8 C501 1.923(6)
Cu8 P14 2.2257(16)
Cu8 P16 2.2629(13)
P1 C1 1.823(5)
P1 C13 1.822(5)
P1 C7 1.828(5)
P2 C20 1.835(5)
P2 C14 1.828(5)
P2 C13 1.836(5)
P3 C232 1.671(12)
P3 C38 1.816(5)
P3 C26 1.824(5)
P3 C32 1.892(9)
P4 C39 1.815(5)
P4 C45 1.835(5)
P4 C38 1.836(5)
P5 C57 1.829(5)
P5 C51 1.822(5)
P5 C63 1.831(5)
P6 C64 1.817(5)
P6 C63 1.841(5)
P6 C70 1.825(6)
P7 C82 1.825(5)
P7 C76 1.826(5)
P7 C88 1.830(5)
P8 C89 1.818(5)
P8 C88 1.832(5)
P8 C95 1.819(5)
P9 C107 1.826(5)
P9 C113 1.834(5)
P9 C101 1.832(5)
P10 C114 1.830(5)
P10 C120 1.826(5)
P10 C113 1.839(5)
P11 C132 1.818(6)
P11 C138 1.825(5)
P11 C126 1.840(5)
P12 C145 1.828(5)
P12 C139 1.822(5)
P12 C138 1.833(5)
P13 C151 1.808(5)
P13 C157 1.819(5)
P13 C163 1.862(5)
P14 C163 1.803(6)
P14 C170 1.847(6)
P14 C164 1.847(6)
P15 C176 1.829(5)
P15 C182 1.824(5)
P15 C188 1.843(5)
P16 C195 1.804(5)
P16 C188 1.821(5)
P16 C189 1.816(5)
C501 N501 1.158(6)
C502 N502 1.177(6)
C503 N503 1.156(6)
C504 N504 1.194(7)
C505 N505 1.144(5)
C506 N506 1.149(6)
C507 N507 1.127(5)
C508 N508 1.149(6)
C1 C6 1.395(6)
C1 C2 1.381(6)
C2 C3 1.392(6)
C3 C4 1.365(6)
C4 C5 1.375(7)
C5 C6 1.381(7)
C7 C12 1.353(8)
C7 C8 1.383(8)
C8 C9 1.401(10)
C9 C10 1.326(12)
C10 C11 1.336(11)
C11 C12 1.394(8)
C14 C15 1.384(7)
C14 C19 1.386(7)
C15 C16 1.388(7)
C16 C17 1.361(9)
C17 C18 1.373(9)
C18 C19 1.392(8)
C20 C21 1.395(7)
C20 C25 1.384(7)
C21 C22 1.405(8)
C22 C23 1.355(9)
C23 C24 1.381(8)
C24 C25 1.376(7)
C26 C27 1.313(10)
C26 C31 1.371(8)
C27 C28 1.448(12)
C28 C29 1.304(14)
C29 C30 1.299(12)
C30 C31 1.375(8)
C32 C33 1.307(10)
C32 C37 1.446(13)
C33 C34 1.391(15)
C34 C35 1.341(16)
C35 C36 1.383(15)
C36 C37 1.404(11)
C232 C233 1.3900
C232 C237 1.3900
C233 C234 1.3900
C234 C235 1.3900
C235 C236 1.3900
C236 C237 1.3900
C39 C40 1.373(8)
C39 C44 1.397(9)
C40 C41 1.379(9)
C41 C42 1.328(12)
C42 C43 1.407(13)
C43 C44 1.368(10)
C45 C50 1.369(7)
C45 C46 1.397(6)
C46 C47 1.369(7)
C47 C48 1.380(8)
C48 C49 1.358(8)
C49 C50 1.398(7)
C51 C52 1.392(7)
C51 C56 1.367(7)
C52 C53 1.369(8)
C53 C54 1.355(9)
C54 C55 1.366(9)
C55 C56 1.400(8)
C57 C62 1.377(6)
C57 C58 1.398(6)
C58 C59 1.387(7)
C59 C60 1.362(8)
C60 C61 1.371(7)
C61 C62 1.376(7)
C64 C69 1.374(8)
C64 C65 1.395(8)
C65 C66 1.365(8)
C66 C67 1.378(10)
C67 C68 1.384(10)
C68 C69 1.401(8)
C70 C71 1.351(10)
C70 C75 1.394(10)
C71 C72 1.400(11)
C72 C73 1.349(18)
C73 C74 1.373(18)
C74 C75 1.384(12)
C76 C81 1.376(7)
C76 C77 1.389(6)
C77 C78 1.358(8)
C78 C79 1.385(9)
C79 C80 1.361(8)
C80 C81 1.399(7)
C82 C87 1.365(8)
C82 C83 1.356(8)
C83 C84 1.379(8)
C84 C85 1.334(10)
C85 C86 1.352(10)
C86 C87 1.397(9)
C89 C90 1.389(6)
C89 C94 1.394(6)
C90 C91 1.376(7)
C91 C92 1.366(7)
C92 C93 1.366(8)
C93 C94 1.390(8)
C95 C100 1.350(9)
C95 C96 1.398(7)
C96 C97 1.363(8)
C97 C98 1.314(9)
C98 C99 1.396(11)
C99 C100 1.393(10)
C101 C106 1.379(7)
C101 C102 1.368(8)
C102 C103 1.421(8)
C103 C104 1.356(9)
C104 C105 1.335(8)
C105 C106 1.380(7)
C107 C112 1.382(6)
C107 C108 1.393(6)
C108 C109 1.387(7)
C109 C110 1.366(8)
C110 C111 1.370(7)
C111 C112 1.392(7)
C114 C115 1.373(7)
C114 C119 1.381(8)
C115 C116 1.413(8)
C116 C117 1.383(10)
C117 C118 1.352(10)
C118 C119 1.385(7)
C120 C121 1.386(7)
C120 C125 1.390(7)
C121 C122 1.369(8)
C122 C123 1.370(9)
C123 C124 1.364(8)
C124 C125 1.393(7)
C126 C131 1.364(7)
C126 C127 1.384(7)
C127 C128 1.386(8)
C128 C129 1.332(9)
C129 C130 1.398(9)
C130 C131 1.388(8)
C132 C133 1.390(9)
C132 C137 1.359(9)
C133 C134 1.400(10)
C134 C135 1.340(14)
C135 C136 1.335(14)
C136 C137 1.406(9)
C139 C144 1.395(7)
C139 C140 1.389(7)
C140 C141 1.390(7)
C141 C142 1.378(9)
C142 C143 1.356(9)
C143 C144 1.379(8)
C145 C146 1.390(7)
C145 C150 1.384(7)
C146 C147 1.397(8)
C147 C148 1.377(9)
C148 C149 1.377(9)
C149 C150 1.366(8)
C151 C152 1.364(8)
C151 C156 1.393(8)
C152 C153 1.396(8)
C153 C154 1.385(10)
C154 C155 1.383(11)
C155 C156 1.385(9)
C157 C162 1.373(7)
C157 C158 1.407(7)
C158 C159 1.374(7)
C159 C160 1.378(7)
C160 C161 1.352(8)
C161 C162 1.393(7)
C164 C169 1.339(9)
C164 C165 1.413(9)
C165 C166 1.368(9)
C166 C167 1.355(10)
C167 C168 1.341(10)
C168 C169 1.451(8)
C170 C171 1.358(9)
C170 C175 1.363(9)
C171 C172 1.409(9)
C172 C173 1.381(13)
C173 C174 1.291(14)
C174 C175 1.408(10)
C176 C181 1.379(8)
C176 C177 1.362(8)
C177 C178 1.420(8)
C178 C179 1.372(10)
C179 C180 1.323(11)
C180 C181 1.387(8)
C182 C187 1.381(7)
C182 C183 1.398(6)
C183 C184 1.383(7)
C184 C185 1.380(8)
C185 C186 1.358(8)
C186 C187 1.407(7)
C189 C190 1.382(7)
C189 C194 1.406(9)
C190 C191 1.403(8)
C191 C192 1.357(10)
C192 C193 1.364(12)
C193 C194 1.385(9)
C195 C200 1.399(6)
C195 C196 1.387(6)
C196 C197 1.381(6)
C197 C198 1.369(7)
C198 C199 1.381(7)
C199 C200 1.366(7)
